data_4117341
loop_
_publ_author_name
'Sung Kuk Kim'
'Gabriela I. Vargas-Z\'u\~niga'
'Benjamin P. Hay'
'Neil J. Young'
'Laetitia H. Delmau'
'Charles Masselin'
'Chang-Hee Lee'
'Jong Seung Kim'
'Vincent M. Lynch'
'Bruce A. Moyer'
'Jonathan L. Sessler'

_publ_section_title
;
 Controlling Cesium Cation Recognition via Cation Metathesis within an Ion
 Pair Receptor
;
_journal_name_full 'Journal of the American Chemical Society'
_journal_page_first 1782
_journal_page_last 1792
_journal_paper_doi 10.1021/ja209706x
_journal_volume 134
_journal_year 2012
_chemical_formula_moiety 'C78 H82 N4 O9, Cs 1+, Cl 1-, C H Cl3, 1/2 C2 H6 O, 3/2 H2 O'
_chemical_formula_sum 'C84 H72 Cl Cs N4 O12'
_chemical_formula_weight 1497.82
_chemical_name_systematic
;
 ?
;
_space_group_IT_number 14
_symmetry_cell_setting monoclinic
_symmetry_space_group_name_Hall '-P 2yn'
_symmetry_space_group_name_H-M 'P 1 21/n 1'
_atom_sites_solution_hydrogens geom
_atom_sites_solution_primary direct
_atom_sites_solution_secondary difmap
_audit_creation_method SHELXL-97
_cell_angle_alpha 90.00
_cell_angle_beta 90.100(4)
_cell_angle_gamma 90.00
_cell_formula_units_Z 4
_cell_length_a 15.832(2)
_cell_length_b 34.502(4)
_cell_length_c 15.103(2)
_cell_measurement_reflns_used 40180
_cell_measurement_temperature 100(2)
_cell_measurement_theta_max 27.5
_cell_measurement_theta_min 3.0
_cell_volume 8249.8(18)
_computing_cell_refinement 'CrystalClear (Rigaku Inc., 2008)'
_computing_data_collection 'CrystalClear (Rigaku Inc., 2008)'
_computing_data_reduction 'CrystalClear (Rigaku Inc., 2008)'
_computing_molecular_graphics 'XP SHELXTL/PC, Siemens Analytical'
_computing_structure_refinement 'XL SHELXTL/PC, Siemens Analytical'
_computing_structure_solution
;

SIR97 - Altomare A., Burla M.C., Camalli M., Cascarano G.L., Giacovazzo C., 
Guagliardi A., Moliterni A.G.G., Polidori G.,Spagna R.
;
_diffrn_ambient_temperature 100(2)
_diffrn_measured_fraction_theta_full 0.959
_diffrn_measured_fraction_theta_max 0.959
_diffrn_measurement_device_type 'Rigaku AFC-12 with Saturn 724+ CCD'
_diffrn_measurement_method \w-scans
_diffrn_radiation_monochromator graphite
_diffrn_radiation_source 'fine-focus sealed tube'
_diffrn_radiation_type MoK\a
_diffrn_radiation_wavelength 0.71069
_diffrn_reflns_av_R_equivalents 0.0000
_diffrn_reflns_av_sigmaI/netI 0.0724
_diffrn_reflns_limit_h_max 18
_diffrn_reflns_limit_h_min -17
_diffrn_reflns_limit_k_max 41
_diffrn_reflns_limit_k_min -41
_diffrn_reflns_limit_l_max 17
_diffrn_reflns_limit_l_min -17
_diffrn_reflns_number 44622
_diffrn_reflns_theta_full 25.00
_diffrn_reflns_theta_max 25.00
_diffrn_reflns_theta_min 1.42
_exptl_absorpt_coefficient_mu 0.540
_exptl_absorpt_correction_T_max 1.00
_exptl_absorpt_correction_T_min 0.354
_exptl_absorpt_correction_type multi-scan
_exptl_absorpt_process_details
;
Abscor. T. Higashi (2001).  The Rigaku Corporation, Tokyo, Japan.
;
_exptl_crystal_colour colorless
_exptl_crystal_density_diffrn 1.206
_exptl_crystal_description prisms
_exptl_crystal_F_000 3088
_refine_diff_density_max 2.557
_refine_diff_density_min -0.898
_refine_diff_density_rms 0.144
_refine_ls_extinction_method none
_refine_ls_goodness_of_fit_ref 1.468
_refine_ls_hydrogen_treatment mixed
_refine_ls_matrix_type fullcycle
_refine_ls_number_parameters 923
_refine_ls_number_reflns 44655
_refine_ls_number_restraints 640
_refine_ls_restrained_S_all 1.542
_refine_ls_R_factor_all 0.0968
_refine_ls_R_factor_gt 0.0880
_refine_ls_shift/su_max 0.026
_refine_ls_shift/su_mean 0.001
_refine_ls_structure_factor_coef Fsqd
_refine_ls_weighting_details 'calc w=1/[\s^2^(Fo^2^)+(0.10P)^2^] where P=(Fo^2^+2Fc^2^)/3'
_refine_ls_weighting_scheme calc
_refine_ls_wR_factor_gt 0.2307
_refine_ls_wR_factor_ref 0.2425
_reflns_number_gt 38732
_reflns_number_total 44655
_reflns_threshold_expression >2sigma(I)
_cod_data_source_file ja209706x_si_003.cif
_cod_data_source_block shelxl
_cod_database_code 4117341

loop_
_symmetry_equiv_pos_as_xyz
'x, y, z'
'-x+1/2, y+1/2, -z+1/2'
'-x, -y, -z'
'x-1/2, -y-1/2, z-1/2'

loop_
_atom_site_label
_atom_site_type_symbol
_atom_site_fract_x
_atom_site_fract_y
_atom_site_fract_z
_atom_site_U_iso_or_equiv
_atom_site_adp_type
_atom_site_occupancy
_atom_site_symmetry_multiplicity
_atom_site_calc_flag
_atom_site_refinement_flags
_atom_site_disorder_assembly
_atom_site_disorder_group
Cs1 Cs 0.81717(3) 0.635068(8) 0.95539(3) 0.04054(11) Uani 1 1 d U . .
Cl1 Cl 0.71952(8) 0.38941(3) 0.68305(10) 0.0312(3) Uani 1 1 d U . .
O1 O 0.5441(2) 0.46294(9) 0.8920(3) 0.0318(9) Uani 1 1 d U . .
O2 O 0.6057(2) 0.54238(8) 0.8759(3) 0.0298(9) Uani 1 1 d U . .
O3 O 0.7147(2) 0.66325(9) 0.8151(2) 0.0301(9) Uani 1 1 d U . .
O4 O 0.7343(2) 0.71317(9) 0.9539(3) 0.0362(9) Uani 1 1 d U . .
O5 O 0.8355(2) 0.68913(9) 1.1045(3) 0.0398(10) Uani 1 1 d U . .
O6 O 0.8755(2) 0.60856(10) 1.1420(3) 0.0411(10) Uani 1 1 d U . .
O7 O 0.8702(2) 0.55857(9) 0.9975(2) 0.0288(8) Uani 1 1 d U . .
O8 O 0.8820(2) 0.56873(9) 0.7061(3) 0.0321(9) Uani 1 1 d U . .
O9 O 0.9526(2) 0.49941(9) 0.6061(3) 0.0357(9) Uani 1 1 d U . .
N1 N 0.7457(3) 0.34110(11) 0.4993(3) 0.0278(11) Uani 1 1 d U . .
H1 H 0.7381 0.3494 0.5538 0.033 Uiso 1 1 calc R . .
N2 N 0.5796(3) 0.32456(11) 0.6233(3) 0.0286(11) Uani 1 1 d U . .
H2 H 0.6150 0.3431 0.6385 0.034 Uiso 1 1 calc R . .
N3 N 0.7045(2) 0.30730(11) 0.7952(3) 0.0241(10) Uani 1 1 d U . .
H3A H 0.7084 0.3283 0.7625 0.029 Uiso 1 1 calc R . .
N4 N 0.8712(3) 0.32713(11) 0.6710(3) 0.0261(10) Uani 1 1 d U . .
H4 H 0.8318 0.3450 0.6752 0.031 Uiso 1 1 calc R . .
C1 C 0.8220(3) 0.33403(11) 0.4611(4) 0.0253(10) Uani 1 1 d U . .
C2 C 0.8079(4) 0.32252(14) 0.3757(4) 0.0325(13) Uani 1 1 d U . .
H2A H 0.8496 0.3162 0.3329 0.039 Uiso 1 1 calc R . .
C3 C 0.7195(4) 0.32180(15) 0.3633(4) 0.0398(15) Uani 1 1 d U . .
H3B H 0.6912 0.3145 0.3103 0.048 Uiso 1 1 calc R . .
C4 C 0.6819(4) 0.33317(13) 0.4387(4) 0.0330(13) Uani 1 1 d U . .
C5 C 0.5904(3) 0.34043(14) 0.4597(4) 0.0324(12) Uani 1 1 d U . .
C6 C 0.5601(3) 0.31557(14) 0.5398(4) 0.0356(13) Uani 1 1 d U . .
C7 C 0.5072(4) 0.28420(17) 0.5449(5) 0.0512(17) Uani 1 1 d U . .
H7 H 0.4836 0.2706 0.4960 0.061 Uiso 1 1 calc R . .
C8 C 0.4946(4) 0.27601(16) 0.6301(5) 0.0456(16) Uani 1 1 d U . .
H8 H 0.4603 0.2554 0.6513 0.055 Uiso 1 1 calc R . .
C9 C 0.5379(3) 0.30138(14) 0.6823(4) 0.0339(14) Uani 1 1 d U . .
C10 C 0.5450(3) 0.30521(15) 0.7800(4) 0.0365(14) Uani 1 1 d U . .
C11 C 0.6291(4) 0.28855(15) 0.8137(4) 0.0382(15) Uani 1 1 d U . .
C12 C 0.6517(4) 0.25630(14) 0.8639(4) 0.0397(15) Uani 1 1 d U . .
H12 H 0.6144 0.2369 0.8855 0.048 Uiso 1 1 calc R . .
C13 C 0.7394(3) 0.25757(14) 0.8769(4) 0.0297(13) Uani 1 1 d U . .
H13 H 0.7712 0.2394 0.9102 0.036 Uiso 1 1 calc R . .
C14 C 0.7718(4) 0.28921(14) 0.8340(4) 0.0323(13) Uani 1 1 d U . .
C15 C 0.8603(3) 0.30588(14) 0.8305(4) 0.0307(13) Uani 1 1 d U . .
C16 C 0.8966(3) 0.30397(14) 0.7415(4) 0.0287(13) Uani 1 1 d U . .
C17 C 0.9574(3) 0.27891(14) 0.7066(4) 0.0337(14) Uani 1 1 d U . .
H17 H 0.9856 0.2589 0.7384 0.040 Uiso 1 1 calc R . .
C18 C 0.9703(3) 0.28815(15) 0.6159(4) 0.0360(14) Uani 1 1 d U . .
H18 H 1.0092 0.2760 0.5769 0.043 Uiso 1 1 calc R . .
C19 C 0.9141(3) 0.31912(13) 0.5941(4) 0.0293(13) Uani 1 1 d U . .
C20 C 0.9048(4) 0.34207(13) 0.5096(4) 0.0317(14) Uani 1 1 d U . .
C21 C 0.5358(4) 0.32842(18) 0.3756(5) 0.0474(17) Uani 1 1 d U . .
H21A H 0.5457 0.3010 0.3619 0.071 Uiso 1 1 calc R . .
H21B H 0.5524 0.3444 0.3248 0.071 Uiso 1 1 calc R . .
H21C H 0.4758 0.3324 0.3882 0.071 Uiso 1 1 calc R . .
C22 C 0.5736(4) 0.38218(14) 0.4789(4) 0.0421(16) Uani 1 1 d U . .
H22A H 0.5125 0.3865 0.4821 0.063 Uiso 1 1 calc R . .
H22B H 0.5975 0.3982 0.4317 0.063 Uiso 1 1 calc R . .
H22C H 0.5996 0.3892 0.5356 0.063 Uiso 1 1 calc R . .
C23 C 0.4733(3) 0.28252(15) 0.8292(5) 0.0395(15) Uani 1 1 d U . .
H23A H 0.4182 0.2928 0.8112 0.059 Uiso 1 1 calc R . .
H23B H 0.4803 0.2856 0.8933 0.059 Uiso 1 1 calc R . .
H23C H 0.4765 0.2550 0.8137 0.059 Uiso 1 1 calc R . .
C24 C 0.8551(4) 0.34941(14) 0.8623(4) 0.0359(14) Uani 1 1 d U . .
H24A H 0.9113 0.3613 0.8589 0.054 Uiso 1 1 calc R . .
H24B H 0.8350 0.3503 0.9236 0.054 Uiso 1 1 calc R . .
H24C H 0.8158 0.3637 0.8242 0.054 Uiso 1 1 calc R . .
C25 C 0.9156(4) 0.28357(15) 0.8993(4) 0.0430(16) Uani 1 1 d U . .
H25A H 0.9230 0.2567 0.8798 0.064 Uiso 1 1 calc R . .
H25B H 0.8875 0.2839 0.9571 0.064 Uiso 1 1 calc R . .
H25C H 0.9709 0.2961 0.9043 0.064 Uiso 1 1 calc R . .
C26 C 0.9783(3) 0.33144(14) 0.4495(4) 0.0369(14) Uani 1 1 d U . .
H26A H 1.0314 0.3397 0.4771 0.055 Uiso 1 1 calc R . .
H26B H 0.9715 0.3445 0.3923 0.055 Uiso 1 1 calc R . .
H26C H 0.9793 0.3033 0.4406 0.055 Uiso 1 1 calc R . .
C27 C 0.5426(3) 0.34775(14) 0.8105(4) 0.0299(13) Uani 1 1 d U . .
C28 C 0.5008(3) 0.37545(15) 0.7590(4) 0.0295(12) Uani 1 1 d U . .
H28 H 0.4727 0.3677 0.7063 0.035 Uiso 1 1 calc R . .
C29 C 0.4999(3) 0.41446(15) 0.7839(4) 0.0317(13) Uani 1 1 d U . .
H29 H 0.4724 0.4331 0.7476 0.038 Uiso 1 1 calc R . .
C30 C 0.5393(3) 0.42615(13) 0.8622(4) 0.0302(13) Uani 1 1 d U . .
C31 C 0.5791(3) 0.39883(14) 0.9159(4) 0.0320(13) Uani 1 1 d U . .
H31 H 0.6043 0.4065 0.9703 0.038 Uiso 1 1 calc R . .
C32 C 0.5817(3) 0.35971(13) 0.8889(4) 0.0266(12) Uani 1 1 d U . .
H32 H 0.6104 0.3412 0.9246 0.032 Uiso 1 1 calc R . .
C33 C 0.5085(4) 0.49222(14) 0.8366(4) 0.0355(14) Uani 1 1 d U . .
H33A H 0.4480 0.4869 0.8257 0.043 Uiso 1 1 calc R . .
H33B H 0.5382 0.4929 0.7789 0.043 Uiso 1 1 calc R . .
C34 C 0.5188(3) 0.53025(13) 0.8840(4) 0.0301(13) Uani 1 1 d U . .
H34A H 0.4810 0.5500 0.8576 0.036 Uiso 1 1 calc R . .
H34B H 0.5038 0.5272 0.9473 0.036 Uiso 1 1 calc R . .
C35 C 0.6263(3) 0.56925(13) 0.9411(4) 0.0264(12) Uani 1 1 d U . .
C36 C 0.5984(3) 0.60805(13) 0.9315(4) 0.0272(13) Uani 1 1 d U . .
C37 C 0.6109(3) 0.63291(14) 1.0042(4) 0.0321(14) Uani 1 1 d U . .
H37A H 0.5914 0.6589 1.0003 0.039 Uiso 1 1 calc R . .
C38 C 0.6503(4) 0.62095(15) 1.0804(4) 0.0395(15) Uani 1 1 d U . .
H38A H 0.6560 0.6378 1.1298 0.047 Uiso 1 1 calc R . .
C39 C 0.6818(3) 0.58323(13) 1.0831(4) 0.0322(12) Uani 1 1 d U . .
H39A H 0.7105 0.5748 1.1349 0.039 Uiso 1 1 calc R . .
C40 C 0.6726(3) 0.55749(13) 1.0125(4) 0.0262(12) Uani 1 1 d U . .
C41 C 0.7106(3) 0.51733(14) 1.0202(4) 0.0343(14) Uani 1 1 d U . .
H41A H 0.6644 0.4980 1.0170 0.041 Uiso 1 1 calc R . .
H41B H 0.7375 0.5148 1.0791 0.041 Uiso 1 1 calc R . .
C42 C 0.7754(3) 0.50768(13) 0.9497(4) 0.0264(11) Uani 1 1 d U . .
C43 C 0.8501(3) 0.52781(13) 0.9390(4) 0.0285(13) Uani 1 1 d U . .
C44 C 0.9066(3) 0.52122(13) 0.8689(4) 0.0270(12) Uani 1 1 d U . .
C45 C 0.8900(3) 0.49035(14) 0.8125(4) 0.0339(14) Uani 1 1 d U . .
H45 H 0.9277 0.4847 0.7654 0.041 Uiso 1 1 calc R . .
C46 C 0.8177(4) 0.46749(14) 0.8250(4) 0.0351(13) Uani 1 1 d U . .
H46 H 0.8080 0.4457 0.7878 0.042 Uiso 1 1 calc R . .
C47 C 0.7611(4) 0.47629(14) 0.8902(4) 0.0372(14) Uani 1 1 d U . .
H47 H 0.7113 0.4612 0.8960 0.045 Uiso 1 1 calc R . .
C48 C 0.9843(3) 0.54619(14) 0.8535(4) 0.0346(14) Uani 1 1 d U . .
H48A H 1.0188 0.5340 0.8065 0.042 Uiso 1 1 calc R . .
H48B H 1.0186 0.5463 0.9084 0.042 Uiso 1 1 calc R . .
C49 C 0.9668(3) 0.58809(14) 0.8271(4) 0.0325(13) Uani 1 1 d U . .
C50 C 0.9161(3) 0.59815(15) 0.7581(4) 0.0311(13) Uani 1 1 d U . .
C51 C 0.8938(3) 0.63691(14) 0.7412(4) 0.0299(14) Uani 1 1 d U . .
C52 C 0.9365(4) 0.66527(16) 0.7899(4) 0.0399(15) Uani 1 1 d U . .
H52A H 0.9240 0.6918 0.7800 0.048 Uiso 1 1 calc R . .
C53 C 0.9944(4) 0.65568(16) 0.8501(4) 0.0420(16) Uani 1 1 d U . .
H53A H 1.0261 0.6756 0.8780 0.050 Uiso 1 1 calc R . .
C54 C 1.0096(4) 0.61793(14) 0.8730(5) 0.0416(16) Uani 1 1 d U . .
H54A H 1.0483 0.6119 0.9191 0.050 Uiso 1 1 calc R . .
C55 C 0.8225(4) 0.64861(14) 0.6720(4) 0.0367(14) Uani 1 1 d U . .
H55A H 0.8134 0.6769 0.6762 0.044 Uiso 1 1 calc R . .
H55B H 0.8438 0.6431 0.6118 0.044 Uiso 1 1 calc R . .
C56 C 0.7409(3) 0.62945(14) 0.6820(4) 0.0301(13) Uani 1 1 d U . .
C57 C 0.6877(4) 0.63588(12) 0.7513(3) 0.0247(11) Uani 1 1 d U . .
C58 C 0.6117(3) 0.61710(14) 0.7645(4) 0.0308(13) Uani 1 1 d U . .
C59 C 0.5868(4) 0.59005(16) 0.6992(5) 0.0464(17) Uani 1 1 d U . .
H59 H 0.5350 0.5764 0.7047 0.056 Uiso 1 1 calc R . .
C60 C 0.6393(4) 0.58367(17) 0.6265(4) 0.0451(16) Uani 1 1 d U . .
H60 H 0.6220 0.5662 0.5814 0.054 Uiso 1 1 calc R . .
C61 C 0.7145(4) 0.60197(15) 0.6193(4) 0.0397(15) Uani 1 1 d U . .
H61 H 0.7503 0.5961 0.5706 0.048 Uiso 1 1 calc R . .
C62 C 0.5565(3) 0.62216(15) 0.8467(4) 0.0337(14) Uani 1 1 d U . .
H62A H 0.5422 0.6499 0.8533 0.040 Uiso 1 1 calc R . .
H62B H 0.5030 0.6077 0.8379 0.040 Uiso 1 1 calc R . .
C63 C 0.9049(4) 0.54592(16) 1.0791(4) 0.0478(17) Uani 1 1 d U . .
H63A H 0.9501 0.5267 1.0683 0.057 Uiso 1 1 calc R . .
H63B H 0.8605 0.5335 1.1155 0.057 Uiso 1 1 calc R . .
C64 C 0.9411(4) 0.58141(15) 1.1278(5) 0.0464(16) Uani 1 1 d U . .
H64A H 0.9656 0.5733 1.1852 0.056 Uiso 1 1 calc R . .
H64B H 0.9865 0.5934 1.0919 0.056 Uiso 1 1 calc R . .
C65 C 0.9025(5) 0.64050(18) 1.1955(6) 0.060(2) Uani 1 1 d U . .
H65A H 0.9586 0.6496 1.1752 0.072 Uiso 1 1 calc R . .
H65B H 0.9080 0.6320 1.2579 0.072 Uiso 1 1 calc R . .
C66 C 0.8408(4) 0.67285(18) 1.1898(5) 0.0552(19) Uani 1 1 d U . .
H66A H 0.7844 0.6632 1.2073 0.066 Uiso 1 1 calc R . .
H66B H 0.8573 0.6933 1.2324 0.066 Uiso 1 1 calc R . .
C67 C 0.7802(4) 0.72150(17) 1.1029(5) 0.0531(18) Uani 1 1 d U . .
H67A H 0.7997 0.7413 1.1458 0.064 Uiso 1 1 calc R . .
H67B H 0.7225 0.7133 1.1199 0.064 Uiso 1 1 calc R . .
C68 C 0.7789(4) 0.73859(15) 1.0101(5) 0.0520(18) Uani 1 1 d U . .
H68A H 0.7511 0.7643 1.0109 0.062 Uiso 1 1 calc R . .
H68B H 0.8374 0.7420 0.9883 0.062 Uiso 1 1 calc R . .
C69 C 0.7319(4) 0.72819(14) 0.8658(4) 0.0366(14) Uani 1 1 d U . .
H69A H 0.7899 0.7296 0.8415 0.044 Uiso 1 1 calc R . .
H69B H 0.7079 0.7547 0.8661 0.044 Uiso 1 1 calc R . .
C70 C 0.6774(3) 0.70148(13) 0.8081(4) 0.0308(12) Uani 1 1 d U . .
H70A H 0.6184 0.7012 0.8296 0.037 Uiso 1 1 calc R . .
H70B H 0.6776 0.7104 0.7458 0.037 Uiso 1 1 calc R . .
C71 C 0.9225(4) 0.56632(14) 0.6212(4) 0.0387(15) Uani 1 1 d U . .
H71A H 0.9846 0.5668 0.6290 0.046 Uiso 1 1 calc R . .
H71B H 0.9061 0.5889 0.5844 0.046 Uiso 1 1 calc R . .
C72 C 0.8965(3) 0.52905(14) 0.5753(4) 0.0329(13) Uani 1 1 d U . .
H72A H 0.8373 0.5224 0.5901 0.040 Uiso 1 1 calc R . .
H72B H 0.9011 0.5319 0.5102 0.040 Uiso 1 1 calc R . .
C73 C 0.9375(3) 0.46287(13) 0.5781(4) 0.0252(12) Uani 1 1 d U . .
C74 C 0.9908(4) 0.43500(14) 0.6165(4) 0.0339(14) Uani 1 1 d U . .
H74 H 1.0330 0.4424 0.6579 0.041 Uiso 1 1 calc R . .
C75 C 0.9803(4) 0.39639(15) 0.5925(4) 0.0362(14) Uani 1 1 d U . .
H75 H 1.0171 0.3773 0.6165 0.043 Uiso 1 1 calc R . .
C76 C 0.9155(3) 0.38504(13) 0.5327(4) 0.0296(12) Uani 1 1 d U . .
C77 C 0.8645(4) 0.41377(15) 0.4964(4) 0.0372(14) Uani 1 1 d U . .
H77 H 0.8221 0.4074 0.4543 0.045 Uiso 1 1 calc R . .
C78 C 0.8767(3) 0.45228(14) 0.5227(4) 0.0370(15) Uani 1 1 d U . .
H78 H 0.8399 0.4716 0.4999 0.044 Uiso 1 1 calc R . .
O1W O 0.6673(4) 0.47888(18) 0.6589(5) 0.111(2) Uiso 1 1 d . . .
O2W O 0.6586(12) 0.4948(5) 0.4782(14) 0.175(7) Uiso 0.50 1 d P . .
O1B O 0.7455(12) 0.5431(5) 0.3807(14) 0.178(7) Uiso 0.50 1 d PD . .
C2B C 0.7767(13) 0.5784(6) 0.3550(18) 0.146(10) Uiso 0.50 1 d PD . .
C3B C 0.7309(14) 0.6156(5) 0.3623(16) 0.121(8) Uiso 0.50 1 d PD . .
Cl1A Cl 0.8907(2) 0.79715(11) 0.3785(3) 0.1549(13) Uani 1 1 d DU A 1
Cl2A Cl 0.7669(4) 0.84888(17) 0.3957(4) 0.161(2) Uani 0.62 1 d PDU A 1
Cl3A Cl 0.7189(4) 0.7746(2) 0.3606(4) 0.154(2) Uani 0.62 1 d PDU A 1
Cl4A Cl 0.7710(6) 0.7441(2) 0.3898(6) 0.152(4) Uani 0.38 1 d PDU A 2
Cl5A Cl 0.7205(5) 0.8194(3) 0.3651(7) 0.209(5) Uani 0.38 1 d PDU A 2
C1A C 0.7930(4) 0.79634(18) 0.4289(9) 0.121(4) Uani 1 1 d DU . .

loop_
_atom_site_aniso_label
_atom_site_aniso_U_11
_atom_site_aniso_U_22
_atom_site_aniso_U_33
_atom_site_aniso_U_23
_atom_site_aniso_U_13
_atom_site_aniso_U_12
Cs1 0.0411(2) 0.02792(17) 0.0526(3) 0.00311(16) 0.0064(2) 0.00343(15)
Cl1 0.0344(7) 0.0209(6) 0.0381(9) -0.0014(5) 0.0014(6) -0.0001(5)
O1 0.043(2) 0.0167(18) 0.036(3) -0.0031(15) 0.0050(17) -0.0035(15)
O2 0.034(2) 0.0114(16) 0.044(3) -0.0013(15) 0.0025(17) -0.0027(13)
O3 0.036(2) 0.0121(16) 0.042(3) -0.0025(15) 0.0063(17) 0.0017(13)
O4 0.052(2) 0.0195(17) 0.038(2) 0.0030(17) 0.002(2) -0.0023(15)
O5 0.044(2) 0.0232(19) 0.052(3) -0.0014(17) -0.0043(19) 0.0002(16)
O6 0.048(2) 0.032(2) 0.043(3) -0.0057(18) -0.015(2) 0.0066(17)
O7 0.031(2) 0.0225(17) 0.033(2) -0.0021(15) -0.0043(16) -0.0018(14)
O8 0.038(2) 0.0177(18) 0.041(3) 0.0011(15) 0.0120(17) -0.0019(14)
O9 0.046(2) 0.0228(18) 0.038(3) 0.0003(16) 0.0090(19) 0.0019(16)
N1 0.036(3) 0.020(2) 0.028(3) -0.0014(18) -0.008(2) -0.0032(17)
N2 0.030(2) 0.018(2) 0.037(3) -0.0053(19) 0.002(2) -0.0027(17)
N3 0.025(2) 0.019(2) 0.028(3) 0.0005(17) 0.0063(18) -0.0024(15)
N4 0.030(2) 0.022(2) 0.026(3) 0.0019(18) -0.001(2) 0.0043(17)
C1 0.038(3) 0.0106(19) 0.027(3) -0.002(2) 0.003(3) 0.001(2)
C2 0.045(3) 0.024(3) 0.029(3) 0.000(2) 0.012(3) 0.008(2)
C3 0.064(4) 0.028(3) 0.027(4) 0.007(2) -0.010(3) 0.004(3)
C4 0.042(3) 0.014(2) 0.042(4) 0.009(2) -0.002(3) 0.008(2)
C5 0.033(3) 0.030(3) 0.034(3) -0.007(3) -0.002(3) 0.000(2)
C6 0.038(3) 0.032(3) 0.037(4) -0.010(3) -0.002(3) 0.006(2)
C7 0.063(4) 0.048(3) 0.043(4) -0.008(3) 0.004(4) -0.025(3)
C8 0.038(3) 0.038(3) 0.061(5) -0.015(3) -0.002(3) -0.012(2)
C9 0.025(3) 0.023(3) 0.053(4) -0.008(2) 0.002(3) -0.001(2)
C10 0.025(3) 0.030(3) 0.055(4) -0.004(3) 0.009(3) -0.006(2)
C11 0.043(3) 0.027(3) 0.045(4) -0.004(2) 0.021(3) -0.005(2)
C12 0.059(4) 0.012(2) 0.049(4) -0.004(2) 0.021(3) -0.005(2)
C13 0.047(3) 0.021(3) 0.021(3) 0.001(2) 0.009(2) 0.007(2)
C14 0.051(3) 0.020(3) 0.025(3) -0.001(2) 0.000(3) 0.009(2)
C15 0.035(3) 0.020(3) 0.037(4) -0.006(2) 0.009(3) 0.003(2)
C16 0.024(3) 0.025(3) 0.037(4) -0.002(2) 0.004(2) 0.003(2)
C17 0.029(3) 0.026(3) 0.046(4) -0.004(2) -0.003(3) 0.008(2)
C18 0.032(3) 0.032(3) 0.044(4) 0.000(3) 0.005(3) 0.005(2)
C19 0.029(3) 0.014(2) 0.045(4) -0.007(2) 0.004(2) -0.001(2)
C20 0.050(3) 0.013(2) 0.032(3) 0.002(2) 0.014(3) 0.000(2)
C21 0.046(4) 0.050(4) 0.046(5) -0.015(3) -0.018(3) 0.004(3)
C22 0.045(4) 0.028(3) 0.053(5) -0.005(3) -0.007(3) 0.012(2)
C23 0.027(3) 0.027(3) 0.065(5) -0.011(3) 0.013(3) -0.009(2)
C24 0.051(4) 0.029(3) 0.027(4) -0.007(2) 0.002(3) -0.003(2)
C25 0.062(4) 0.028(3) 0.039(4) 0.004(3) -0.016(3) 0.011(3)
C26 0.049(3) 0.026(3) 0.035(4) -0.012(3) 0.019(3) -0.005(2)
C27 0.025(3) 0.023(3) 0.041(4) 0.001(2) 0.014(2) -0.010(2)
C28 0.027(3) 0.036(3) 0.025(3) -0.005(2) 0.004(2) -0.003(2)
C29 0.034(3) 0.029(3) 0.033(4) 0.002(2) -0.001(2) 0.002(2)
C30 0.028(3) 0.020(3) 0.043(4) 0.005(2) 0.019(3) 0.004(2)
C31 0.023(3) 0.035(3) 0.039(4) -0.005(2) 0.012(2) -0.003(2)
C32 0.027(3) 0.020(3) 0.032(4) 0.004(2) 0.009(2) -0.0049(19)
C33 0.041(3) 0.024(3) 0.041(4) 0.000(2) -0.001(3) 0.001(2)
C34 0.027(3) 0.013(2) 0.050(4) -0.002(2) 0.010(2) -0.0020(19)
C35 0.026(3) 0.020(2) 0.033(4) 0.001(2) 0.008(2) -0.0066(19)
C36 0.021(3) 0.023(3) 0.038(4) -0.004(2) 0.012(2) -0.0023(19)
C37 0.030(3) 0.018(3) 0.048(4) 0.000(2) 0.012(3) 0.000(2)
C38 0.043(3) 0.027(3) 0.049(4) -0.007(3) 0.018(3) -0.008(2)
C39 0.028(3) 0.025(3) 0.044(4) 0.003(2) 0.003(3) -0.005(2)
C40 0.019(3) 0.019(2) 0.040(4) -0.004(2) 0.015(2) -0.0037(19)
C41 0.044(3) 0.019(2) 0.040(4) 0.005(2) 0.005(2) -0.003(2)
C42 0.034(3) 0.021(2) 0.024(3) 0.007(2) 0.009(2) 0.0019(19)
C43 0.034(3) 0.013(2) 0.038(4) 0.003(2) -0.007(2) 0.0011(19)
C44 0.030(3) 0.018(2) 0.032(3) 0.002(2) -0.002(2) 0.0035(19)
C45 0.038(3) 0.019(3) 0.045(4) 0.005(2) 0.003(3) 0.008(2)
C46 0.041(3) 0.022(3) 0.042(4) -0.008(2) -0.008(3) -0.001(2)
C47 0.041(3) 0.022(3) 0.049(4) 0.007(2) 0.000(3) -0.007(2)
C48 0.028(3) 0.022(3) 0.054(4) 0.001(2) 0.006(3) 0.000(2)
C49 0.027(3) 0.025(3) 0.046(4) -0.005(2) 0.015(3) 0.002(2)
C50 0.027(3) 0.028(3) 0.038(4) 0.005(2) 0.016(3) -0.007(2)
C51 0.032(3) 0.020(3) 0.038(4) 0.001(2) 0.017(3) -0.006(2)
C52 0.046(4) 0.026(3) 0.048(4) 0.003(3) 0.014(3) -0.001(2)
C53 0.044(3) 0.028(3) 0.054(4) -0.003(3) 0.004(3) -0.012(2)
C54 0.032(3) 0.019(3) 0.074(5) -0.005(3) 0.016(3) -0.009(2)
C55 0.052(3) 0.018(2) 0.039(4) 0.001(2) 0.014(3) -0.002(2)
C56 0.030(3) 0.027(3) 0.033(4) 0.012(2) -0.004(3) 0.008(2)
C57 0.032(3) 0.013(2) 0.029(3) 0.0049(18) -0.003(3) 0.000(2)
C58 0.040(3) 0.016(2) 0.037(4) -0.002(2) -0.008(3) 0.005(2)
C59 0.045(4) 0.034(3) 0.060(5) -0.001(3) -0.025(3) 0.002(3)
C60 0.064(4) 0.040(3) 0.032(4) -0.009(3) -0.024(3) 0.004(3)
C61 0.054(4) 0.032(3) 0.034(4) 0.000(3) -0.010(3) 0.008(3)
C62 0.034(3) 0.022(3) 0.045(4) 0.004(2) 0.004(3) -0.001(2)
C63 0.054(4) 0.039(3) 0.050(4) -0.008(3) -0.027(3) 0.002(3)
C64 0.047(4) 0.030(3) 0.062(5) -0.009(3) -0.014(3) 0.006(3)
C65 0.065(4) 0.042(4) 0.072(5) -0.022(3) -0.030(4) 0.010(3)
C66 0.058(4) 0.043(3) 0.064(5) -0.018(3) -0.015(3) 0.007(3)
C67 0.070(4) 0.032(3) 0.057(5) -0.016(3) -0.008(3) 0.005(3)
C68 0.073(4) 0.017(3) 0.065(5) -0.011(3) -0.005(3) 0.000(3)
C69 0.041(3) 0.014(2) 0.055(4) 0.001(2) 0.011(3) 0.004(2)
C70 0.028(3) 0.019(2) 0.045(4) 0.002(2) 0.004(3) 0.004(2)
C71 0.051(3) 0.019(3) 0.046(4) -0.004(2) 0.018(3) -0.001(2)
C72 0.037(3) 0.025(3) 0.037(4) 0.002(2) 0.007(2) 0.001(2)
C73 0.034(3) 0.014(2) 0.027(3) 0.0003(19) 0.007(2) -0.0018(19)
C74 0.040(3) 0.028(3) 0.034(4) -0.001(2) 0.008(3) -0.012(2)
C75 0.041(3) 0.024(3) 0.043(4) -0.002(2) 0.009(3) 0.010(2)
C76 0.037(3) 0.021(2) 0.031(3) 0.002(2) 0.005(3) -0.001(2)
C77 0.040(3) 0.028(3) 0.044(4) 0.005(2) 0.003(3) -0.004(2)
C78 0.036(3) 0.023(3) 0.051(4) 0.008(2) 0.011(3) 0.004(2)
Cl1A 0.152(3) 0.193(3) 0.119(3) 0.021(3) 0.013(2) 0.020(3)
Cl2A 0.202(6) 0.171(5) 0.109(5) -0.032(4) -0.009(4) 0.064(5)
Cl3A 0.153(5) 0.194(6) 0.114(5) 0.016(4) -0.016(4) -0.053(4)
Cl4A 0.196(9) 0.187(8) 0.074(6) -0.015(5) 0.004(6) -0.074(7)
Cl5A 0.286(10) 0.195(9) 0.145(8) -0.066(7) 0.002(8) -0.006(9)
C1A 0.053(5) 0.140(7) 0.170(9) -0.003(6) -0.016(5) 0.000(5)

loop_
_atom_type_symbol
_atom_type_description
_atom_type_scat_dispersion_real
_atom_type_scat_dispersion_imag
_atom_type_scat_source
C C 0.0033 0.0016 'International Tables Vol C Tables 4.2.6.8 and 6.1.1.4'
H H 0.0000 0.0000 'International Tables Vol C Tables 4.2.6.8 and 6.1.1.4'
N N 0.0061 0.0033 'International Tables Vol C Tables 4.2.6.8 and 6.1.1.4'
O O 0.0106 0.0060 'International Tables Vol C Tables 4.2.6.8 and 6.1.1.4'
Cl Cl 0.1484 0.1585 'International Tables Vol C Tables 4.2.6.8 and 6.1.1.4'
Cs Cs -0.3680 2.1192 'International Tables Vol C Tables 4.2.6.8 and 6.1.1.4'

loop_
_geom_angle_atom_site_label_1
_geom_angle_atom_site_label_2
_geom_angle_atom_site_label_3
_geom_angle
O3 Cs1 O7 130.82(10)
O3 Cs1 O5 114.22(10)
O7 Cs1 O5 112.92(10)
O3 Cs1 O4 55.72(10)
O7 Cs1 O4 165.02(11)
O5 Cs1 O4 58.50(11)
O3 Cs1 O6 161.47(10)
O7 Cs1 O6 55.63(10)
O5 Cs1 O6 57.45(10)
O4 Cs1 O6 113.67(11)
O3 Cs1 C38 91.19(12)
O7 Cs1 C38 88.36(10)
O5 Cs1 C38 74.46(11)
O4 Cs1 C38 77.60(10)
O6 Cs1 C38 70.88(12)
O3 Cs1 C52 69.77(11)
O7 Cs1 C52 107.03(10)
O5 Cs1 C52 108.88(11)
O4 Cs1 C52 87.80(10)
O6 Cs1 C52 127.62(12)
C38 Cs1 C52 160.51(16)
O3 Cs1 C53 92.97(12)
O7 Cs1 C53 93.24(10)
O5 Cs1 C53 98.58(11)
O4 Cs1 C53 100.07(10)
O6 Cs1 C53 104.41(12)
C38 Cs1 C53 172.91(16)
C52 Cs1 C53 23.25(15)
O3 Cs1 C54 107.61(13)
O7 Cs1 C54 69.51(9)
O5 Cs1 C54 107.98(11)
O4 Cs1 C54 123.71(9)
O6 Cs1 C54 90.92(13)
C38 Cs1 C54 157.07(15)
C52 Cs1 C54 41.59(15)
C53 Cs1 C54 23.74(13)
O3 Cs1 C37 67.40(11)
O7 Cs1 C37 102.60(9)
O5 Cs1 C37 86.59(10)
O4 Cs1 C37 66.10(8)
O6 Cs1 C37 94.72(11)
C38 Cs1 C37 23.85(14)
C52 Cs1 C37 137.09(16)
C53 Cs1 C37 159.96(16)
C54 Cs1 C37 165.15(14)
O3 Cs1 C39 104.13(10)
O7 Cs1 C39 64.55(9)
O5 Cs1 C39 87.74(9)
O4 Cs1 C39 101.60(9)
O6 Cs1 C39 61.03(10)
C38 Cs1 C39 24.02(13)
C52 Cs1 C39 163.38(14)
C53 Cs1 C39 157.52(14)
C54 Cs1 C39 133.98(13)
C37 Cs1 C39 41.12(13)
O3 Cs1 C51 59.76(10)
O7 Cs1 C51 97.02(8)
O5 Cs1 C51 132.14(8)
O4 Cs1 C51 97.52(8)
O6 Cs1 C51 138.68(10)
C38 Cs1 C51 145.51(16)
C52 Cs1 C51 23.72(13)
C53 Cs1 C51 41.09(15)
C54 Cs1 C51 48.23(16)
C37 Cs1 C51 123.38(15)
C39 Cs1 C51 139.84(13)
C30 O1 C33 116.7(4)
C35 O2 C34 110.8(4)
C57 O3 C70 115.8(3)
C57 O3 Cs1 116.85(19)
C70 O3 Cs1 126.8(2)
C68 O4 C69 110.3(4)
C68 O4 Cs1 109.6(3)
C69 O4 Cs1 110.1(2)
C66 O5 C67 111.4(4)
C66 O5 Cs1 117.0(2)
C67 O5 Cs1 115.3(3)
C64 O6 C65 112.1(4)
C64 O6 Cs1 105.9(3)
C65 O6 Cs1 112.0(3)
C63 O7 C43 113.4(3)
C63 O7 Cs1 126.5(2)
C43 O7 Cs1 119.4(2)
C50 O8 C71 111.9(3)
C73 O9 C72 117.1(3)
C1 N1 C4 109.3(5)
C1 N1 H1 125.3
C4 N1 H1 125.3
C6 N2 C9 111.6(5)
C6 N2 H2 124.2
C9 N2 H2 124.2
C14 N3 C11 111.9(4)
C14 N3 H3A 124.1
C11 N3 H3A 124.1
C19 N4 C16 112.9(4)
C19 N4 H4 123.6
C16 N4 H4 123.6
N1 C1 C2 107.9(5)
N1 C1 C20 121.7(5)
C2 C1 C20 130.2(5)
C1 C2 C3 107.0(5)
C1 C2 H2A 126.5
C3 C2 H2A 126.5
C4 C3 C2 108.8(6)
C4 C3 H3B 125.6
C2 C3 H3B 125.6
C3 C4 N1 107.0(5)
C3 C4 C5 131.0(6)
N1 C4 C5 121.9(5)
C22 C5 C4 111.9(4)
C22 C5 C6 108.9(5)
C4 C5 C6 111.7(5)
C22 C5 C21 108.1(5)
C4 C5 C21 108.0(5)
C6 C5 C21 108.0(4)
N2 C6 C7 105.8(6)
N2 C6 C5 122.3(5)
C7 C6 C5 131.8(6)
C8 C7 C6 108.3(6)
C8 C7 H7 125.9
C6 C7 H7 125.9
C7 C8 C9 110.3(6)
C7 C8 H8 124.9
C9 C8 H8 124.9
C8 C9 N2 104.0(6)
C8 C9 C10 132.0(6)
N2 C9 C10 124.0(5)
C9 C10 C11 111.1(5)
C9 C10 C27 112.4(5)
C11 C10 C27 106.2(5)
C9 C10 C23 111.9(5)
C11 C10 C23 106.5(5)
C27 C10 C23 108.5(4)
N3 C11 C12 105.2(5)
N3 C11 C10 120.3(5)
C12 C11 C10 134.5(5)
C11 C12 C13 107.7(5)
C11 C12 H12 126.1
C13 C12 H12 126.1
C14 C13 C12 109.3(5)
C14 C13 H13 125.3
C12 C13 H13 125.3
N3 C14 C13 105.9(5)
N3 C14 C15 122.2(4)
C13 C14 C15 131.8(5)
C16 C15 C14 112.3(5)
C16 C15 C25 111.6(4)
C14 C15 C25 107.9(5)
C16 C15 C24 110.0(4)
C14 C15 C24 107.6(4)
C25 C15 C24 107.2(5)
N4 C16 C17 105.4(5)
N4 C16 C15 124.3(4)
C17 C16 C15 130.2(5)
C16 C17 C18 109.0(5)
C16 C17 H17 125.5
C18 C17 H17 125.5
C17 C18 C19 107.4(5)
C17 C18 H18 126.3
C19 C18 H18 126.3
N4 C19 C18 105.3(5)
N4 C19 C20 124.1(4)
C18 C19 C20 130.4(5)
C19 C20 C26 107.7(4)
C19 C20 C1 113.2(4)
C26 C20 C1 109.1(5)
C19 C20 C76 107.8(4)
C26 C20 C76 106.5(4)
C1 C20 C76 112.3(4)
C5 C21 H21A 109.5
C5 C21 H21B 109.5
H21A C21 H21B 109.5
C5 C21 H21C 109.5
H21A C21 H21C 109.5
H21B C21 H21C 109.5
C5 C22 H22A 109.5
C5 C22 H22B 109.5
H22A C22 H22B 109.5
C5 C22 H22C 109.5
H22A C22 H22C 109.5
H22B C22 H22C 109.5
C10 C23 H23A 109.5
C10 C23 H23B 109.5
H23A C23 H23B 109.5
C10 C23 H23C 109.5
H23A C23 H23C 109.5
H23B C23 H23C 109.5
C15 C24 H24A 109.5
C15 C24 H24B 109.5
H24A C24 H24B 109.5
C15 C24 H24C 109.5
H24A C24 H24C 109.5
H24B C24 H24C 109.5
C15 C25 H25A 109.5
C15 C25 H25B 109.5
H25A C25 H25B 109.5
C15 C25 H25C 109.5
H25A C25 H25C 109.5
H25B C25 H25C 109.5
C20 C26 H26A 109.5
C20 C26 H26B 109.5
H26A C26 H26B 109.5
C20 C26 H26C 109.5
H26A C26 H26C 109.5
H26B C26 H26C 109.5
C28 C27 C32 118.6(5)
C28 C27 C10 119.8(5)
C32 C27 C10 121.6(5)
C27 C28 C29 120.9(5)
C27 C28 H28 119.6
C29 C28 H28 119.6
C30 C29 C28 120.1(5)
C30 C29 H29 119.9
C28 C29 H29 119.9
O1 C30 C31 114.7(5)
O1 C30 C29 125.4(5)
C31 C30 C29 119.9(5)
C30 C31 C32 119.5(5)
C30 C31 H31 120.2
C32 C31 H31 120.2
C27 C32 C31 120.9(5)
C27 C32 H32 119.5
C31 C32 H32 119.5
O1 C33 C34 107.2(5)
O1 C33 H33A 110.3
C34 C33 H33A 110.3
O1 C33 H33B 110.3
C34 C33 H33B 110.3
H33A C33 H33B 108.5
O2 C34 C33 108.4(4)
O2 C34 H34A 110.0
C33 C34 H34A 110.0
O2 C34 H34B 110.0
C33 C34 H34B 110.0
H34A C34 H34B 108.4
C40 C35 O2 119.1(4)
C40 C35 C36 121.9(5)
O2 C35 C36 119.0(5)
C40 C35 Cs1 72.9(3)
O2 C35 Cs1 128.8(3)
C36 C35 Cs1 71.8(3)
C37 C36 C35 116.9(5)
C37 C36 C62 121.5(4)
C35 C36 C62 121.6(5)
C37 C36 Cs1 68.3(3)
C35 C36 Cs1 86.3(3)
C62 C36 Cs1 114.8(3)
C38 C37 C36 122.3(5)
C38 C37 Cs1 75.5(3)
C36 C37 Cs1 88.7(3)
C38 C37 H37A 118.8
C36 C37 H37A 118.8
Cs1 C37 H37A 106.5
C37 C38 C39 117.8(5)
C37 C38 Cs1 80.7(3)
C39 C38 Cs1 82.4(3)
C37 C38 H38A 121.1
C39 C38 H38A 121.1
Cs1 C38 H38A 106.6
C38 C39 C40 122.4(6)
C38 C39 Cs1 73.6(3)
C40 C39 Cs1 88.1(3)
C38 C39 H39A 118.8
C40 C39 H39A 118.8
Cs1 C39 H39A 109.1
C35 C40 C39 118.0(4)
C35 C40 C41 123.0(5)
C39 C40 C41 118.9(5)
C35 C40 Cs1 86.0(3)
C39 C40 Cs1 69.3(3)
C41 C40 Cs1 116.3(3)
C40 C41 C42 114.6(4)
C40 C41 H41A 108.6
C42 C41 H41A 108.6
C40 C41 H41B 108.6
C42 C41 H41B 108.6
H41A C41 H41B 107.6
C43 C42 C47 116.2(5)
C43 C42 C41 123.6(5)
C47 C42 C41 120.2(4)
C42 C43 C44 123.6(5)
C42 C43 O7 119.6(5)
C44 C43 O7 116.6(4)
C42 C43 Cs1 111.7(3)
C44 C43 Cs1 107.4(3)
C45 C44 C43 117.8(5)
C45 C44 C48 119.5(5)
C43 C44 C48 122.7(5)
C44 C45 C46 120.2(5)
C44 C45 H45 119.9
C46 C45 H45 119.9
C47 C46 C45 120.5(5)
C47 C46 H46 119.7
C45 C46 H46 119.7
C46 C47 C42 121.3(5)
C46 C47 H47 119.3
C42 C47 H47 119.3
C44 C48 C49 115.5(4)
C44 C48 H48A 108.4
C49 C48 H48A 108.4
C44 C48 H48B 108.4
C49 C48 H48B 108.4
H48A C48 H48B 107.5
C50 C49 C54 118.1(5)
C50 C49 C48 123.3(5)
C54 C49 C48 118.4(6)
C50 C49 Cs1 84.6(3)
C54 C49 Cs1 73.3(3)
C48 C49 Cs1 114.9(3)
C49 C50 O8 118.3(4)
C49 C50 C51 122.0(5)
O8 C50 C51 119.6(5)
C49 C50 Cs1 73.3(3)
O8 C50 Cs1 123.8(2)
C51 C50 Cs1 72.8(3)
C52 C51 C50 116.7(6)
C52 C51 C55 120.7(5)
C50 C51 C55 122.6(5)
C52 C51 Cs1 71.9(3)
C50 C51 Cs1 84.3(3)
C55 C51 Cs1 111.7(3)
C53 C52 C51 121.2(5)
C53 C52 Cs1 78.4(4)
C51 C52 Cs1 84.3(3)
C53 C52 H52A 119.4
C51 C52 H52A 119.4
Cs1 C52 H52A 107.8
C52 C53 C54 121.9(6)
C52 C53 Cs1 78.3(4)
C54 C53 Cs1 79.8(3)
C52 C53 H53A 119.0
C54 C53 H53A 119.0
Cs1 C53 H53A 113.0
C53 C54 C49 119.1(6)
C53 C54 Cs1 76.5(3)
C49 C54 Cs1 82.9(3)
C53 C54 H54A 120.5
C49 C54 H54A 120.5
Cs1 C54 H54A 110.7
C56 C55 C51 116.5(4)
C56 C55 H55A 108.2
C51 C55 H55A 108.2
C56 C55 H55B 108.2
C51 C55 H55B 108.2
H55A C55 H55B 107.3
C57 C56 C61 116.4(5)
C57 C56 C55 123.7(5)
C61 C56 C55 119.9(5)
C56 C57 C58 125.1(5)
C56 C57 O3 116.4(5)
C58 C57 O3 118.5(5)
C56 C57 Cs1 107.2(4)
C58 C57 Cs1 110.9(3)
C57 C58 C59 116.8(6)
C57 C58 C62 124.3(5)
C59 C58 C62 118.9(5)
C60 C59 C58 119.2(6)
C60 C59 H59 120.4
C58 C59 H59 120.4
C61 C60 C59 121.0(6)
C61 C60 H60 119.5
C59 C60 H60 119.5
C60 C61 C56 121.5(6)
C60 C61 H61 119.3
C56 C61 H61 119.3
C36 C62 C58 113.4(4)
C36 C62 H62A 108.9
C58 C62 H62A 108.9
C36 C62 H62B 108.9
C58 C62 H62B 108.9
H62A C62 H62B 107.7
O7 C63 C64 108.3(5)
64 C63 Cs1 74.4(3)
O7 C63 H63A 110.0
C64 C63 H63A 110.0
Cs1 C63 H63A 135.7
O7 C63 H63B 110.0
C64 C63 H63B 110.0
Cs1 C63 H63B 111.0
H63A C63 H63B 108.4
O6 C64 C63 109.0(5)
O6 C64 Cs1 52.8(2)
C63 C64 Cs1 82.3(3)
O6 C64 H64A 109.9
C63 C64 H64A 109.9
Cs1 C64 H64A 162.2
O6 C64 H64B 109.9
C63 C64 H64B 109.9
Cs1 C64 H64B 78.0
H64A C64 H64B 108.3
O6 C65 C66 110.5(5)
O6 C65 Cs1 48.0(3)
C66 C65 Cs1 75.7(4)
O6 C65 H65A 109.6
C66 C65 H65A 109.6
Cs1 C65 H65A 92.1
O6 C65 H65B 109.6
C66 C65 H65B 109.6
Cs1 C65 H65B 155.0
H65A C65 H65B 108.1
O5 C66 C65 113.0(6)
C65 C66 Cs1 81.9(4)
O5 C66 H66A 109.0
C65 C66 H66A 109.0
Cs1 C66 H66A 92.6
O5 C66 H66B 109.0
C65 C66 H66B 109.0
Cs1 C66 H66B 151.3
H66A C66 H66B 107.8
O5 C67 C68 109.1(5)
C68 C67 Cs1 76.3(3)
O5 C67 H67A 109.9
C68 C67 H67A 109.9
Cs1 C67 H67A 152.1
O5 C67 H67B 109.9
C68 C67 H67B 109.9
Cs1 C67 H67B 94.1
H67A C67 H67B 108.3
O4 C68 C67 108.6(5)
O4 C68 Cs1 49.43(19)
C67 C68 Cs1 80.2(3)
O4 C68 H68A 110.0
C67 C68 H68A 110.0
Cs1 C68 H68A 159.4
O4 C68 H68B 110.0
C67 C68 H68B 110.0
Cs1 C68 H68B 83.5
H68A C68 H68B 108.3
O4 C69 C70 109.0(4)
O4 C69 Cs1 48.86(16)
C70 C69 Cs1 83.8(3)
O4 C69 H69A 109.9
C70 C69 H69A 109.9
Cs1 C69 H69A 80.9
O4 C69 H69B 109.9
C70 C69 H69B 109.9
Cs1 C69 H69B 158.5
H69A C69 H69B 108.3
O3 C70 C69 106.0(4)
C69 C70 Cs1 73.1(3)
O3 C70 H70A 110.5
C69 C70 H70A 110.5
Cs1 C70 H70A 110.0
O3 C70 H70B 110.5
C69 C70 H70B 110.5
Cs1 C70 H70B 136.5
H70A C70 H70B 108.7
O8 C71 C72 109.6(4)
O8 C71 H71A 109.7
C72 C71 H71A 109.7
O8 C71 H71B 109.7
C72 C71 H71B 109.7
H71A C71 H71B 108.2
O9 C72 C71 106.8(4)
O9 C72 H72A 110.4
C71 C72 H72A 110.4
O9 C72 H72B 110.4
C71 C72 H72B 110.4
H72A C72 H72B 108.6
C78 C73 O9 125.6(4)
C78 C73 C74 120.4(5)
O9 C73 C74 113.9(4)
C75 C74 C73 118.6(5)
C75 C74 H74 120.7
C73 C74 H74 120.7
C74 C75 C76 121.0(5)
C74 C75 H75 119.5
C76 C75 H75 119.5
C77 C76 C75 118.2(5)
C77 C76 C20 122.4(5)
C75 C76 C20 119.4(4)
C76 C77 C78 119.0(6)
C76 C77 H77 120.5
C78 C77 H77 120.5
C73 C78 C77 122.7(5)
C73 C78 H78 118.7
C77 C78 H78 118.7
O1B C2B C3B 124.9(13)
Cl5A C1A Cl1A 110.3(7)
Cl1A C1A Cl3A 110.5(7)
Cl1A C1A Cl2A 93.6(4)
Cl3A C1A Cl2A 96.1(5)
Cl5A C1A Cl4A 98.2(5)
Cl1A C1A Cl4A 92.3(5)

loop_
_geom_bond_atom_site_label_1
_geom_bond_atom_site_label_2
_geom_bond_distance
Cs1 O3 2.838(4)
Cs1 O7 2.842(3)
Cs1 O5 2.938(4)
Cs1 O4 2.997(3)
Cs1 O6 3.102(4)
Cs1 C38 3.286(5)
Cs1 C52 3.304(6)
Cs1 C53 3.305(6)
Cs1 C54 3.345(5)
Cs1 C37 3.350(5)
Cs1 C39 3.395(5)
Cs1 C51 3.458(6)
O1 C30 1.349(6)
O1 C33 1.427(6)
O2 C35 1.390(6)
O2 C34 1.444(6)
O3 C57 1.415(5)
O3 C70 1.449(4)
O4 C68 1.410(6)
O4 C69 1.428(6)
O5 C66 1.409(7)
O5 C67 1.419(6)
O6 C64 1.416(6)
O6 C65 1.432(6)
O7 C63 1.416(6)
O7 C43 1.417(5)
O8 C50 1.391(6)
O8 C71 1.438(6)
O9 C73 1.351(5)
O9 C72 1.432(5)
N1 C1 1.361(7)
N1 C4 1.390(7)
N1 H1 0.8800
N2 C6 1.334(7)
N2 C9 1.369(7)
N2 H2 0.8800
N3 C14 1.367(7)
N3 C11 1.386(6)
N3 H3A 0.8800
N4 C19 1.375(7)
N4 C16 1.390(7)
N4 H4 0.8800
C1 C2 1.368(8)
C1 C20 1.525(8)
C2 C3 1.412(8)
C2 H2A 0.9500
C3 C4 1.345(8)
C3 H3B 0.9500
C4 C5 1.504(7)
C5 C22 1.493(7)
C5 C6 1.560(8)
C5 C21 1.590(8)
C6 C7 1.371(7)
C7 C8 1.333(9)
C7 H7 0.9500
C8 C9 1.363(8)
C8 H8 0.9500
C9 C10 1.485(9)
C10 C11 1.536(8)
C10 C27 1.539(7)
C10 C23 1.567(7)
C11 C12 1.393(8)
C12 C13 1.402(8)
C12 H12 0.9500
C13 C14 1.370(7)
C13 H13 0.9500
C14 C15 1.515(8)
C15 C16 1.464(8)
C15 C25 1.560(8)
C15 C24 1.579(7)
C16 C17 1.398(7)
C17 C18 1.422(8)
C17 H17 0.9500
C18 C19 1.429(7)
C18 H18 0.9500
C19 C20 1.508(8)
C20 C26 1.522(7)
C20 C76 1.532(5)
C21 H21A 0.9800
C21 H21B 0.9800
C21 H21C 0.9800
C22 H22A 0.9800
C22 H22B 0.9800
C22 H22C 0.9800
C23 H23A 0.9800
C23 H23B 0.9800
C23 H23C 0.9800
C24 H24A 0.9800
C24 H24B 0.9800
C24 H24C 0.9800
C25 H25A 0.9800
C25 H25B 0.9800
C25 H25C 0.9800
C26 H26A 0.9800
C26 H26B 0.9800
C26 H26C 0.9800
C27 C28 1.398(8)
C27 C32 1.399(8)
C28 C29 1.398(7)
C28 H28 0.9500
C29 C30 1.396(8)
C29 H29 0.9500
C30 C31 1.393(7)
C31 C32 1.410(7)
C31 H31 0.9500
C32 H32 0.9500
C33 C34 1.504(7)
C33 H33A 0.9900
C33 H33B 0.9900
C34 H34A 0.9900
C34 H34B 0.9900
C35 C40 1.365(7)
C35 C36 1.417(6)
C36 C37 1.407(8)
C36 C62 1.522(8)
C37 C38 1.372(8)
C37 H37A 0.9500
C38 C39 1.394(7)
C38 H38A 0.9500
C39 C40 1.395(7)
C39 H39A 0.9500
C40 C41 1.515(6)
C41 C42 1.517(7)
C41 H41A 0.9900
C41 H41B 0.9900
C42 C43 1.382(6)
C42 C47 1.426(8)
C43 C44 1.404(7)
C44 C45 1.389(7)
C44 C48 1.521(7)
C45 C46 1.403(7)
C45 H45 0.9500
C46 C47 1.366(8)
C46 H46 0.9500
C47 H47 0.9500
C48 C49 1.525(7)
C48 H48A 0.9900
C48 H48B 0.9900
C49 C50 1.360(8)
C49 C54 1.412(8)
C50 C51 1.406(7)
C51 C52 1.398(8)
C51 C55 1.589(8)
C52 C53 1.332(9)
C52 H52A 0.9500
C53 C54 1.369(8)
C53 H53A 0.9500
C54 H54A 0.9500
C55 C56 1.459(8)
C55 H55A 0.9900
C55 H55B 0.9900
C56 C57 1.363(8)
C56 C61 1.403(8)
C57 C58 1.381(7)
C58 C59 1.414(8)
C58 C62 1.529(8)
C59 C60 1.396(9)
C59 H59 0.9500
C60 C61 1.352(8)
C60 H60 0.9500
C61 H61 0.9500
C62 H62A 0.9900
C62 H62B 0.9900
C63 C64 1.539(7)
C63 H63A 0.9900
C63 H63B 0.9900
C64 H64A 0.9900
C64 H64B 0.9900
C65 C66 1.485(8)
C65 H65A 0.9900
C65 H65B 0.9900
C66 H66A 0.9900
C66 H66B 0.9900
C67 C68 1.521(9)
C67 H67A 0.9900
C67 H67B 0.9900
C68 H68A 0.9900
C68 H68B 0.9900
C69 C70 1.534(7)
C69 H69A 0.9900
C69 H69B 0.9900
C70 H70A 0.9900
C70 H70B 0.9900
C71 C72 1.518(7)
C71 H71A 0.9900
C71 H71B 0.9900
C72 H72A 0.9900
C72 H72B 0.9900
C73 C78 1.327(8)
C73 C74 1.403(7)
C74 C75 1.390(7)
C74 H74 0.9500
C75 C76 1.421(8)
C75 H75 0.9500
C76 C77 1.390(7)
C77 C78 1.400(7)
C77 H77 0.9500
C78 H78 0.9500
O1B C2B 1.370(10)
C2B C3B 1.478(10)
Cl1A C1A 1.725(8)
Cl2A C1A 1.926(8)
Cl3A C1A 1.731(8)
Cl4A C1A 1.930(8)
Cl5A C1A 1.696(9)

loop_
_geom_hbond_atom_site_label_D
_geom_hbond_atom_site_label_H
_geom_hbond_atom_site_label_A
_geom_hbond_distance_DH
_geom_hbond_distance_HA
_geom_hbond_distance_DA
_geom_hbond_angle_DHA
N1 H1 Cl1 0.88 2.41 3.264(5) 164
N2 H2 Cl1 0.88 2.40 3.274(4) 175
N3 H3A Cl1 0.88 2.43 3.309(4) 175
N4 H4 Cl1 0.88 2.35 3.228(4) 176

loop_
_geom_torsion_atom_site_label_1
_geom_torsion_atom_site_label_2
_geom_torsion_atom_site_label_3
_geom_torsion_atom_site_label_4
_geom_torsion
O7 Cs1 O3 C57 -3.8(3)
O5 Cs1 O3 C57 -166.1(3)
O4 Cs1 O3 C57 -166.7(3)
O6 Cs1 O3 C57 -107.0(3)
C38 Cs1 O3 C57 -92.6(3)
C52 Cs1 O3 C57 91.6(3)
C53 Cs1 O3 C57 93.1(3)
C54 Cs1 O3 C57 74.1(3)
C37 Cs1 O3 C57 -91.0(3)
C39 Cs1 O3 C57 -72.2(3)
C51 Cs1 O3 C57 67.8(3)
O7 Cs1 O3 C70 167.1(3)
O5 Cs1 O3 C70 4.7(3)
O4 Cs1 O3 C70 4.1(3)
O6 Cs1 O3 C70 63.8(4)
C38 Cs1 O3 C70 78.2(3)
C52 Cs1 O3 C70 -97.5(3)
C53 Cs1 O3 C70 -96.1(3)
C54 Cs1 O3 C70 -115.1(3)
C37 Cs1 O3 C70 79.8(3)
C39 Cs1 O3 C70 98.7(3)
C51 Cs1 O3 C70 -121.4(3)
O3 Cs1 O4 C68 -156.0(3)
O7 Cs1 O4 C68 83.1(4)
O5 Cs1 O4 C68 24.7(3)
O6 Cs1 O4 C68 41.4(3)
C38 Cs1 O4 C68 103.9(3)
C52 Cs1 O4 C68 -89.1(3)
C53 Cs1 O4 C68 -69.3(3)
C54 Cs1 O4 C68 -66.8(3)
C37 Cs1 O4 C68 125.9(3)
C39 Cs1 O4 C68 104.7(3)
C51 Cs1 O4 C68 -110.8(3)
O3 Cs1 O4 C69 -34.4(2)
O7 Cs1 O4 C69 -155.3(3)
O5 Cs1 O4 C69 146.3(2)
O6 Cs1 O4 C69 163.0(2)
C38 Cs1 O4 C69 -134.5(3)
C52 Cs1 O4 C69 32.5(3)
C53 Cs1 O4 C69 52.3(3)
C54 Cs1 O4 C69 54.7(3)
C37 Cs1 O4 C69 -112.5(3)
C39 Cs1 O4 C69 -133.7(3)
C51 Cs1 O4 C69 10.8(3)
O3 Cs1 O5 C66 145.1(3)
O7 Cs1 O5 C66 -20.4(3)
O4 Cs1 O5 C66 145.8(3)
O6 Cs1 O5 C66 -16.0(3)
C38 Cs1 O5 C66 61.0(3)
C52 Cs1 O5 C66 -139.1(3)
C53 Cs1 O5 C66 -117.6(3)
C54 Cs1 O5 C66 -95.2(3)
C37 Cs1 O5 C66 81.8(3)
C39 Cs1 O5 C66 40.7(3)
C51 Cs1 O5 C66 -144.6(3)
O3 Cs1 O5 C67 11.3(3)
O7 Cs1 O5 C67 -154.3(3)
O4 Cs1 O5 C67 11.9(3)
O6 Cs1 O5 C67 -149.9(3)
C38 Cs1 O5 C67 -72.9(3)
C52 Cs1 O5 C67 87.0(3)
C53 Cs1 O5 C67 108.5(3)
C54 Cs1 O5 C67 130.9(3)
C37 Cs1 O5 C67 -52.0(3)
C39 Cs1 O5 C67 -93.2(3)
C51 Cs1 O5 C67 81.5(4)
O3 Cs1 O6 C64 152.8(3)
O7 Cs1 O6 C64 36.0(2)
O5 Cs1 O6 C64 -139.1(2)
O4 Cs1 O6 C64 -156.1(2)
C38 Cs1 O6 C64 137.5(3)
C52 Cs1 O6 C64 -49.5(3)
C53 Cs1 O6 C64 -48.0(3)
C54 Cs1 O6 C64 -28.2(3)
C37 Cs1 O6 C64 138.0(3)
C39 Cs1 O6 C64 113.5(3)
C51 Cs1 O6 C64 -20.4(3)
O3 Cs1 O6 C65 -84.7(4)
O7 Cs1 O6 C65 158.5(3)
O5 Cs1 O6 C65 -16.6(3)
O4 Cs1 O6 C65 -33.6(3)
C38 Cs1 O6 C65 -100.0(4)
C52 Cs1 O6 C65 73.0(4)
C53 Cs1 O6 C65 74.5(4)
C54 Cs1 O6 C65 94.3(4)
C37 Cs1 O6 C65 -99.5(4)
C39 Cs1 O6 C65 -124.0(4)
C51 Cs1 O6 C65 102.1(4)
O3 Cs1 O7 C63 -164.4(4)
O5 Cs1 O7 C63 -1.9(4)
O4 Cs1 O7 C63 -54.0(5)
O6 Cs1 O7 C63 -6.4(4)
C38 Cs1 O7 C63 -74.2(4)
C52 Cs1 O7 C63 117.9(4)
C53 Cs1 O7 C63 98.8(4)
C54 Cs1 O7 C63 99.6(4)
C37 Cs1 O7 C63 -93.5(4)
C39 Cs1 O7 C63 -77.5(4)
C51 Cs1 O7 C63 139.9(4)
O3 Cs1 O7 C43 5.2(3)
O5 Cs1 O7 C43 167.7(2)
O4 Cs1 O7 C43 115.6(4)
O6 Cs1 O7 C43 163.2(3)
C38 Cs1 O7 C43 95.4(3)
C52 Cs1 O7 C43 -72.5(3)
C53 Cs1 O7 C43 -91.5(3)
C54 Cs1 O7 C43 -90.8(3)
C37 Cs1 O7 C43 76.1(3)
C39 Cs1 O7 C43 92.1(3)
C51 Cs1 O7 C43 -50.5(3)
C4 N1 C1 C2 1.4(5)
C4 N1 C1 C20 176.7(4)
N1 C1 C2 C3 -1.5(5)
C20 C1 C2 C3 -176.2(4)
C1 C2 C3 C4 1.0(6)
C2 C3 C4 N1 -0.1(6)
C2 C3 C4 C5 174.9(5)
C1 N1 C4 C3 -0.8(5)
C1 N1 C4 C5 -176.4(4)
C3 C4 C5 C22 -113.6(6)
N1 C4 C5 C22 60.7(7)
C3 C4 C5 C6 123.9(6)
N1 C4 C5 C6 -61.7(6)
C3 C4 C5 C21 5.3(8)
N1 C4 C5 C21 179.6(4)
C9 N2 C6 C7 -3.1(6)
C9 N2 C6 C5 172.7(4)
C22 C5 C6 N2 -47.5(6)
C4 C5 C6 N2 76.7(6)
C21 C5 C6 N2 -164.7(5)
C22 C5 C6 C7 127.1(6)
C4 C5 C6 C7 -108.7(7)
C21 C5 C6 C7 10.0(8)
N2 C6 C7 C8 1.8(7)
C5 C6 C7 C8 -173.5(5)
C6 C7 C8 C9 0.2(8)
C7 C8 C9 N2 -2.0(7)
C7 C8 C9 C10 179.6(6)
C6 N2 C9 C8 3.2(6)
C6 N2 C9 C10 -178.2(5)
C8 C9 C10 C11 102.1(7)
N2 C9 C10 C11 -76.1(6)
C8 C9 C10 C27 -139.0(6)
N2 C9 C10 C27 42.8(7)
C8 C9 C10 C23 -16.8(9)
N2 C9 C10 C23 165.0(5)
C14 N3 C11 C12 -2.2(6)
C14 N3 C11 C10 177.2(5)
C9 C10 C11 N3 69.9(6)
C27 C10 C11 N3 -52.5(7)
C23 C10 C11 N3 -168.0(5)
C9 C10 C11 C12 -110.8(7)
C27 C10 C11 C12 126.7(7)
C23 C10 C11 C12 11.3(9)
N3 C11 C12 C13 2.3(6)
C10 C11 C12 C13 -177.0(6)
C11 C12 C13 C14 -1.6(7)
C11 N3 C14 C13 1.3(6)
C11 N3 C14 C15 -174.6(5)
C12 C13 C14 N3 0.2(6)
C12 C13 C14 C15 175.6(6)
N3 C14 C15 C16 -70.1(6)
C13 C14 C15 C16 115.3(7)
N3 C14 C15 C25 166.5(5)
C13 C14 C15 C25 -8.2(8)
N3 C14 C15 C24 51.1(7)
C13 C14 C15 C24 -123.5(6)
C19 N4 C16 C17 -2.0(6)
C19 N4 C16 C15 -178.8(5)
C14 C15 C16 N4 72.0(6)
C25 C15 C16 N4 -166.7(5)
C24 C15 C16 N4 -47.7(7)
C14 C15 C16 C17 -104.0(6)
C25 C15 C16 C17 17.3(8)
C24 C15 C16 C17 136.2(6)
N4 C16 C17 C18 2.1(6)
C15 C16 C17 C18 178.7(5)
C16 C17 C18 C19 -1.5(6)
C16 N4 C19 C18 1.0(6)
C16 N4 C19 C20 -174.5(5)
C17 C18 C19 N4 0.3(6)
C17 C18 C19 C20 175.4(5)
N4 C19 C20 C26 164.9(5)
C18 C19 C20 C26 -9.4(8)
N4 C19 C20 C1 -74.5(6)
C18 C19 C20 C1 111.3(6)
N4 C19 C20 C76 50.4(6)
C18 C19 C20 C76 -123.9(5)
N1 C1 C20 C19 60.5(5)
C2 C1 C20 C19 -125.4(5)
N1 C1 C20 C26 -179.7(4)
C2 C1 C20 C26 -5.5(7)
N1 C1 C20 C76 -61.9(5)
C2 C1 C20 C76 112.3(5)
C9 C10 C27 C28 26.8(6)
C11 C10 C27 C28 148.5(5)
C23 C10 C27 C28 -97.4(6)
C9 C10 C27 C32 -152.9(5)
C11 C10 C27 C32 -31.3(7)
C23 C10 C27 C32 82.9(6)
C32 C27 C28 C29 1.7(7)
C10 C27 C28 C29 -178.1(5)
C27 C28 C29 C30 -1.5(8)
C33 O1 C30 C31 176.4(4)
C33 O1 C30 C29 -2.5(7)
C28 C29 C30 O1 178.5(5)
C28 C29 C30 C31 -0.5(8)
O1 C30 C31 C32 -176.8(4)
C29 C30 C31 C32 2.2(7)
C28 C27 C32 C31 0.1(7)
C10 C27 C32 C31 179.9(4)
C30 C31 C32 C27 -2.0(7)
C30 O1 C33 C34 178.3(4)
C35 O2 C34 C33 -159.7(4)
O1 C33 C34 O2 76.4(6)
C34 O2 C35 C40 103.1(4)
C34 O2 C35 C36 -76.8(5)
C34 O2 C35 Cs1 -166.1(3)
O3 Cs1 C35 C40 -175.7(3)
O7 Cs1 C35 C40 39.4(3)
O5 Cs1 C35 C40 -67.1(3)
O4 Cs1 C35 C40 -126.9(3)
O6 Cs1 C35 C40 -11.2(3)
C38 Cs1 C35 C40 -66.5(3)
C52 Cs1 C35 C40 137.5(3)
C53 Cs1 C35 C40 111.4(3)
C54 Cs1 C35 C40 84.7(3)
C37 Cs1 C35 C40 -100.8(4)
C39 Cs1 C35 C40 -32.0(3)
C51 Cs1 C35 C40 132.4(3)
O3 Cs1 C35 O2 70.4(4)
O7 Cs1 C35 O2 -74.4(4)
O5 Cs1 C35 O2 179.0(3)
O4 Cs1 C35 O2 119.2(4)
O6 Cs1 C35 O2 -125.1(4)
C38 Cs1 C35 O2 179.6(4)
C52 Cs1 C35 O2 23.6(4)
C53 Cs1 C35 O2 -2.5(5)
C54 Cs1 C35 O2 -29.1(4)
C37 Cs1 C35 O2 145.3(5)
C39 Cs1 C35 O2 -145.9(4)
C51 Cs1 C35 O2 18.6(4)
O3 Cs1 C35 C36 -42.6(3)
O7 Cs1 C35 C36 172.5(3)
O5 Cs1 C35 C36 66.0(3)
O4 Cs1 C35 C36 6.2(3)
O6 Cs1 C35 C36 121.9(3)
C38 Cs1 C35 C36 66.6(3)
C52 Cs1 C35 C36 -89.4(3)
C53 Cs1 C35 C36 -115.5(3)
C54 Cs1 C35 C36 -142.2(3)
C37 Cs1 C35 C36 32.3(3)
C39 Cs1 C35 C36 101.1(4)
C51 Cs1 C35 C36 -94.4(3)
C40 C35 C36 C37 -8.1(7)
O2 C35 C36 C37 171.8(4)
Cs1 C35 C36 C37 -63.3(4)
C40 C35 C36 C62 172.2(5)
O2 C35 C36 C62 -7.9(6)
Cs1 C35 C36 C62 116.9(4)
C40 C35 C36 Cs1 55.3(4)
O2 C35 C36 Cs1 -124.9(4)
O3 Cs1 C36 C37 -109.0(3)
O7 Cs1 C36 C37 113.9(3)
O5 Cs1 C36 C37 -2.1(3)
O4 Cs1 C36 C37 -52.8(3)
O6 Cs1 C36 C37 58.8(3)
C38 Cs1 C36 C37 30.7(3)
C52 Cs1 C36 C37 -132.7(3)
C53 Cs1 C36 C37 -144.8(3)
C54 Cs1 C36 C37 174.6(3)
C39 Cs1 C36 C37 64.8(3)
C51 Cs1 C36 C37 -147.9(3)
O3 Cs1 C36 C35 130.0(3)
O7 Cs1 C36 C35 -7.1(3)
O5 Cs1 C36 C35 -123.1(3)
O4 Cs1 C36 C35 -173.8(3)
O6 Cs1 C36 C35 -62.2(3)
C38 Cs1 C36 C35 -90.2(4)
C52 Cs1 C36 C35 106.3(3)
C53 Cs1 C36 C35 94.2(4)
C54 Cs1 C36 C35 53.6(4)
C37 Cs1 C36 C35 -121.0(5)
C39 Cs1 C36 C35 -56.2(3)
C51 Cs1 C36 C35 91.2(3)
O3 Cs1 C36 C62 6.8(3)
O7 Cs1 C36 C62 -130.3(3)
O5 Cs1 C36 C62 113.7(3)
O4 Cs1 C36 C62 63.0(3)
O6 Cs1 C36 C62 174.6(3)
C38 Cs1 C36 C62 146.5(4)
C52 Cs1 C36 C62 -16.9(4)
C53 Cs1 C36 C62 -29.0(4)
C54 Cs1 C36 C62 -69.6(4)
C37 Cs1 C36 C62 115.8(5)
C39 Cs1 C36 C62 -179.4(4)
C51 Cs1 C36 C62 -32.1(3)
C35 C36 C37 C38 1.8(7)
C62 C36 C37 C38 -178.5(5)
Cs1 C36 C37 C38 -71.9(5)
C35 C36 C37 Cs1 73.7(4)
C62 C36 C37 Cs1 -106.6(4)
O3 Cs1 C37 C38 -176.1(3)
O7 Cs1 C37 C38 54.7(3)
O5 Cs1 C37 C38 -58.1(3)
O4 Cs1 C37 C38 -115.0(3)
O6 Cs1 C37 C38 -1.1(3)
C52 Cs1 C37 C38 -172.4(3)
C53 Cs1 C37 C38 -163.9(4)
C54 Cs1 C37 C38 110.9(7)
C39 Cs1 C37 C38 32.4(3)
C51 Cs1 C37 C38 162.0(3)
O3 Cs1 C37 C36 60.0(3)
O7 Cs1 C37 C36 -69.2(3)
O5 Cs1 C37 C36 178.0(3)
O4 Cs1 C37 C36 121.1(3)
O6 Cs1 C37 C36 -125.0(3)
C38 Cs1 C37 C36 -123.9(5)
C52 Cs1 C37 C36 63.7(4)
C53 Cs1 C37 C36 72.2(5)
C54 Cs1 C37 C36 -13.0(8)
C39 Cs1 C37 C36 -91.5(3)
C51 Cs1 C37 C36 38.1(4)
C36 C37 C38 C39 2.8(8)
Cs1 C37 C38 C39 -76.2(4)
C36 C37 C38 Cs1 79.0(5)
O3 Cs1 C38 C37 3.6(3)
O7 Cs1 C38 C37 -127.2(3)
O5 Cs1 C38 C37 118.5(3)
O4 Cs1 C38 C37 58.1(3)
O6 Cs1 C38 C37 178.8(3)
C52 Cs1 C38 C37 15.7(6)
C54 Cs1 C38 C37 -142.1(4)
C39 Cs1 C38 C37 -120.0(5)
C51 Cs1 C38 C37 -27.1(4)
O3 Cs1 C38 C39 123.6(4)
O7 Cs1 C38 C39 -7.2(4)
O5 Cs1 C38 C39 -121.6(4)
O4 Cs1 C38 C39 178.0(4)
O6 Cs1 C38 C39 -61.2(3)
C52 Cs1 C38 C39 135.7(4)
C54 Cs1 C38 C39 -22.1(6)
C37 Cs1 C38 C39 120.0(5)
C51 Cs1 C38 C39 92.8(4)
C37 C38 C39 C40 -1.6(8)
Cs1 C38 C39 C40 -76.8(5)
C37 C38 C39 Cs1 75.2(5)
O3 Cs1 C39 C38 -59.2(4)
O7 Cs1 C39 C38 172.0(4)
O5 Cs1 C39 C38 55.2(4)
O4 Cs1 C39 C38 -2.0(4)
O6 Cs1 C39 C38 108.8(4)
C52 Cs1 C39 C38 -125.4(5)
C53 Cs1 C39 C38 162.4(4)
C54 Cs1 C39 C38 168.3(4)
C37 Cs1 C39 C38 -32.2(3)
C51 Cs1 C39 C38 -118.7(4)
O3 Cs1 C39 C40 65.4(3)
O7 Cs1 C39 C40 -63.4(3)
O5 Cs1 C39 C40 179.9(3)
O4 Cs1 C39 C40 122.7(3)
O6 Cs1 C39 C40 -126.6(3)
C38 Cs1 C39 C40 124.6(5)
C52 Cs1 C39 C40 -0.8(7)
C53 Cs1 C39 C40 -73.0(5)
C54 Cs1 C39 C40 -67.1(4)
C37 Cs1 C39 C40 92.5(4)
C51 Cs1 C39 C40 5.9(4)
O2 C35 C40 C39 -170.6(4)
C36 C35 C40 C39 9.2(7)
Cs1 C35 C40 C39 64.0(4)
O2 C35 C40 C41 6.4(7)
C36 C35 C40 C41 -173.8(4)
Cs1 C35 C40 C41 -119.0(4)
O2 C35 C40 Cs1 125.4(4)
C36 C35 C40 Cs1 -54.8(4)
C38 C39 C40 C35 -4.3(7)
Cs1 C39 C40 C35 -73.5(4)
C38 C39 C40 C41 178.6(5)
Cs1 C39 C40 C41 109.4(4)
C38 C39 C40 Cs1 69.2(5)
O3 Cs1 C40 C35 4.1(3)
O7 Cs1 C40 C35 -133.6(3)
O5 Cs1 C40 C35 121.8(3)
O4 Cs1 C40 C35 58.5(3)
O6 Cs1 C40 C35 168.5(3)
C38 Cs1 C40 C35 91.3(3)
C52 Cs1 C40 C35 -58.4(4)
C53 Cs1 C40 C35 -96.6(4)
C54 Cs1 C40 C35 -109.6(3)
C37 Cs1 C40 C35 57.6(3)
C39 Cs1 C40 C35 122.0(5)
C51 Cs1 C40 C35 -53.7(3)
O3 Cs1 C40 C39 -117.9(3)
O7 Cs1 C40 C39 104.5(3)
O5 Cs1 C40 C39 -0.2(3)
O4 Cs1 C40 C39 -63.5(3)
O6 Cs1 C40 C39 46.5(3)
C38 Cs1 C40 C39 -30.7(3)
C52 Cs1 C40 C39 179.7(3)
C53 Cs1 C40 C39 141.4(3)
C54 Cs1 C40 C39 128.4(3)
C37 Cs1 C40 C39 -64.3(3)
C51 Cs1 C40 C39 -175.7(3)
O3 Cs1 C40 C41 129.2(4)
O7 Cs1 C40 C41 -8.5(3)
O5 Cs1 C40 C41 -113.1(4)
O4 Cs1 C40 C41 -176.5(3)
O6 Cs1 C40 C41 -66.4(4)
C38 Cs1 C40 C41 -143.6(5)
C52 Cs1 C40 C41 66.7(5)
C53 Cs1 C40 C41 28.5(5)
C54 Cs1 C40 C41 15.5(4)
C37 Cs1 C40 C41 -177.3(5)
C39 Cs1 C40 C41 -112.9(5)
C51 Cs1 C40 C41 71.3(4)
C35 C40 C41 C42 62.5(7)
C39 C40 C41 C42 -120.6(5)
Cs1 C40 C41 C42 -40.8(6)
C40 C41 C42 C43 61.7(7)
C40 C41 C42 C47 -118.5(5)
C47 C42 C43 C44 6.2(8)
C41 C42 C43 C44 -174.0(5)
C47 C42 C43 O7 -177.9(4)
C41 C42 C43 O7 1.9(7)
C47 C42 C43 Cs1 136.8(4)
C41 C42 C43 Cs1 -43.5(6)
C63 O7 C43 C42 81.1(5)
Cs1 O7 C43 C42 -89.8(4)
C63 O7 C43 C44 -102.8(5)
Cs1 O7 C43 C44 86.3(4)
C63 O7 C43 Cs1 170.9(4)
O3 Cs1 C43 C42 -65.0(4)
O7 Cs1 C43 C42 110.7(5)
O5 Cs1 C43 C42 95.5(4)
O4 Cs1 C43 C42 -21.7(6)
O6 Cs1 C43 C42 96.4(4)
C38 Cs1 C43 C42 26.3(4)
C52 Cs1 C43 C42 -137.3(4)
C53 Cs1 C43 C42 -159.7(4)
C54 Cs1 C43 C42 -167.0(4)
C37 Cs1 C43 C42 3.5(4)
C39 Cs1 C43 C42 31.6(4)
C51 Cs1 C43 C42 -119.5(4)
O3 Cs1 C43 C44 73.4(3)
O7 Cs1 C43 C44 -110.8(4)
O5 Cs1 C43 C44 -126.0(3)
O4 Cs1 C43 C44 116.7(3)
O6 Cs1 C43 C44 -125.2(3)
C38 Cs1 C43 C44 164.8(4)
C52 Cs1 C43 C44 1.2(4)
C53 Cs1 C43 C44 -21.2(4)
C54 Cs1 C43 C44 -28.6(3)
C37 Cs1 C43 C44 142.0(3)
C39 Cs1 C43 C44 170.0(4)
C51 Cs1 C43 C44 18.9(3)
O3 Cs1 C43 O7 -175.8(2)
O5 Cs1 C43 O7 -15.2(3)
O4 Cs1 C43 O7 -132.4(3)
O6 Cs1 C43 O7 -14.4(2)
C38 Cs1 C43 O7 -84.4(3)
C52 Cs1 C43 O7 112.0(3)
C53 Cs1 C43 O7 89.6(3)
C54 Cs1 C43 O7 82.3(3)
C37 Cs1 C43 O7 -107.2(3)
C39 Cs1 C43 O7 -79.1(3)
C51 Cs1 C43 O7 129.8(2)
C42 C43 C44 C45 -6.3(8)
O7 C43 C44 C45 177.7(4)
Cs1 C43 C44 C45 -138.6(4)
C42 C43 C44 C48 174.2(5)
O7 C43 C44 C48 -1.8(7)
Cs1 C43 C44 C48 41.9(5)
C43 C44 C45 C46 1.6(8)
C48 C44 C45 C46 -178.9(5)
C44 C45 C46 C47 2.8(8)
C45 C46 C47 C42 -2.8(9)
C43 C42 C47 C46 -1.6(8)
C41 C42 C47 C46 178.6(5)
C45 C44 C48 C49 114.1(6)
C43 C44 C48 C49 -66.4(7)
C44 C48 C49 C50 -53.2(8)
C44 C48 C49 C54 130.9(5)
C44 C48 C49 Cs1 47.2(6)
O3 Cs1 C49 C50 -4.8(3)
O7 Cs1 C49 C50 128.6(3)
O5 Cs1 C49 C50 -136.7(3)
O4 Cs1 C49 C50 -52.3(3)
O6 Cs1 C49 C50 168.5(3)
C38 Cs1 C49 C50 97.7(4)
C52 Cs1 C49 C50 -58.7(3)
C53 Cs1 C49 C50 -90.6(4)
C54 Cs1 C49 C50 -121.5(5)
C37 Cs1 C49 C50 58.3(4)
C39 Cs1 C49 C50 106.5(3)
C51 Cs1 C49 C50 -26.1(3)
O3 Cs1 C49 C54 116.8(4)
O7 Cs1 C49 C54 -109.8(4)
O5 Cs1 C49 C54 -15.1(4)
O4 Cs1 C49 C54 69.3(4)
O6 Cs1 C49 C54 -69.9(4)
C38 Cs1 C49 C54 -140.7(4)
C52 Cs1 C49 C54 62.9(4)
C53 Cs1 C49 C54 31.0(4)
C37 Cs1 C49 C54 179.9(3)
C39 Cs1 C49 C54 -131.9(4)
C51 Cs1 C49 C54 95.4(4)
O3 Cs1 C49 C48 -129.1(4)
O7 Cs1 C49 C48 4.3(3)
O5 Cs1 C49 C48 99.0(4)
O4 Cs1 C49 C48 -176.6(3)
O6 Cs1 C49 C48 44.2(4)
C38 Cs1 C49 C48 -26.6(5)
C52 Cs1 C49 C48 177.0(5)
C53 Cs1 C49 C48 145.1(5)
C54 Cs1 C49 C48 114.1(6)
C37 Cs1 C49 C48 -66.0(5)
C39 Cs1 C49 C48 -17.8(5)
C51 Cs1 C49 C48 -150.5(5)
C54 C49 C50 O8 172.4(4)
C48 C49 C50 O8 -3.5(7)
Cs1 C49 C50 O8 -119.9(4)
C54 C49 C50 C51 -11.1(8)
C48 C49 C50 C51 173.0(5)
Cs1 C49 C50 C51 56.7(5)
C54 C49 C50 Cs1 -67.8(4)
C48 C49 C50 Cs1 116.4(5)
C71 O8 C50 C49 -106.2(5)
C71 O8 C50 C51 77.2(5)
C71 O8 C50 Cs1 165.6(3)
O3 Cs1 C50 C49 175.1(3)
O7 Cs1 C50 C49 -44.2(3)
O5 Cs1 C50 C49 63.3(4)
O4 Cs1 C50 C49 140.3(3)
O6 Cs1 C50 C49 -13.3(3)
C38 Cs1 C50 C49 -111.1(3)
C52 Cs1 C50 C49 99.6(4)
C53 Cs1 C50 C49 66.5(3)
C54 Cs1 C50 C49 32.5(3)
C37 Cs1 C50 C49 -138.3(3)
C39 Cs1 C50 C49 -87.4(3)
C51 Cs1 C50 C49 132.1(5)
O3 Cs1 C50 O8 -71.6(3)
O7 Cs1 C50 O8 69.1(3)
O5 Cs1 C50 O8 176.6(2)
O4 Cs1 C50 O8 -106.4(3)
O6 Cs1 C50 O8 100.0(3)
C38 Cs1 C50 O8 2.2(5)
C52 Cs1 C50 O8 -147.1(5)
C53 Cs1 C50 O8 179.8(5)
C54 Cs1 C50 O8 145.9(5)
C37 Cs1 C50 O8 -25.0(4)
C39 Cs1 C50 O8 25.9(4)
C51 Cs1 C50 O8 -114.6(6)
O3 Cs1 C50 C51 43.0(3)
O7 Cs1 C50 C51 -176.3(3)
O5 Cs1 C50 C51 -68.8(4)
O4 Cs1 C50 C51 8.2(4)
O6 Cs1 C50 C51 -145.4(3)
C38 Cs1 C50 C51 116.8(3)
C52 Cs1 C50 C51 -32.5(3)
C53 Cs1 C50 C51 -65.7(3)
C54 Cs1 C50 C51 -99.6(4)
C37 Cs1 C50 C51 89.6(3)
C39 Cs1 C50 C51 140.5(3)
C49 C50 C51 C52 9.6(8)
O8 C50 C51 C52 -173.9(4)
Cs1 C50 C51 C52 66.5(4)
C49 C50 C51 C55 -169.0(5)
O8 C50 C51 C55 7.5(7)
Cs1 C50 C51 C55 -112.1(5)
C49 C50 C51 Cs1 -56.9(5)
O8 C50 C51 Cs1 119.6(4)
O3 Cs1 C51 C52 109.4(3)
O7 Cs1 C51 C52 -116.9(3)
O5 Cs1 C51 C52 12.9(4)
O4 Cs1 C51 C52 66.6(3)
O6 Cs1 C51 C52 -73.1(4)
C38 Cs1 C51 C52 145.7(3)
C53 Cs1 C51 C52 -30.1(3)
C54 Cs1 C51 C52 -62.6(3)
C37 Cs1 C51 C52 132.9(3)
C39 Cs1 C51 C52 -175.3(3)
O3 Cs1 C51 C50 -130.1(3)
O7 Cs1 C51 C50 3.5(3)
O5 Cs1 C51 C50 133.4(3)
O4 Cs1 C51 C50 -172.9(3)
O6 Cs1 C51 C50 47.4(4)
C38 Cs1 C51 C50 -93.8(4)
C52 Cs1 C51 C50 120.5(5)
C53 Cs1 C51 C50 90.4(4)
C54 Cs1 C51 C50 57.9(3)
C37 Cs1 C51 C50 -106.6(3)
C39 Cs1 C51 C50 -54.8(4)
O3 Cs1 C51 C55 -7.3(3)
O7 Cs1 C51 C55 126.4(3)
O5 Cs1 C51 C55 -103.7(3)
O4 Cs1 C51 C55 -50.0(3)
O6 Cs1 C51 C55 170.2(2)
C38 Cs1 C51 C55 29.0(4)
C52 Cs1 C51 C55 -116.7(5)
C53 Cs1 C51 C55 -146.7(4)
C54 Cs1 C51 C55 -179.3(4)
C37 Cs1 C51 C55 16.3(3)
C39 Cs1 C51 C55 68.1(4)
C50 C51 C52 C53 -0.9(8)
C55 C51 C52 C53 177.7(5)
Cs1 C51 C52 C53 72.8(5)
C50 C51 C52 Cs1 -73.7(4)
C55 C51 C52 Cs1 104.9(4)
O3 Cs1 C52 C53 176.3(4)
O7 Cs1 C52 C53 -55.7(4)
O5 Cs1 C52 C53 66.6(4)
O4 Cs1 C52 C53 122.2(3)
O6 Cs1 C52 C53 3.7(4)
C38 Cs1 C52 C53 163.4(4)
C54 Cs1 C52 C53 -29.4(3)
C37 Cs1 C52 C53 172.6(3)
C39 Cs1 C52 C53 -112.7(6)
C51 Cs1 C52 C53 -123.4(5)
O3 Cs1 C52 C51 -60.3(3)
O7 Cs1 C52 C51 67.7(4)
O5 Cs1 C52 C51 -169.9(3)
O4 Cs1 C52 C51 -114.4(3)
O6 Cs1 C52 C51 127.1(3)
C38 Cs1 C52 C51 -73.2(6)
C53 Cs1 C52 C51 123.4(5)
C54 Cs1 C52 C51 94.0(4)
C37 Cs1 C52 C51 -63.9(4)
C39 Cs1 C52 C51 10.7(7)
C51 C52 C53 C54 -6.0(9)
Cs1 C52 C53 C54 70.0(5)
C51 C52 C53 Cs1 -76.0(5)
O3 Cs1 C53 C52 -3.5(3)
O7 Cs1 C53 C52 127.7(3)
O5 Cs1 C53 C52 -118.5(3)
O4 Cs1 C53 C52 -59.2(4)
O6 Cs1 C53 C52 -177.0(3)
C54 Cs1 C53 C52 125.9(6)
C37 Cs1 C53 C52 -14.8(6)
C39 Cs1 C53 C52 136.4(4)
C51 Cs1 C53 C52 30.7(3)
O3 Cs1 C53 C54 -129.4(4)
O7 Cs1 C53 C54 1.8(4)
O5 Cs1 C53 C54 115.6(4)
O4 Cs1 C53 C54 174.9(4)
O6 Cs1 C53 C54 57.1(4)
C52 Cs1 C53 C54 -125.9(6)
C37 Cs1 C53 C54 -140.6(4)
C39 Cs1 C53 C54 10.5(7)
C51 Cs1 C53 C54 -95.1(4)
C52 C53 C54 C49 4.5(9)
Cs1 C53 C54 C49 73.7(5)
C52 C53 C54 Cs1 -69.3(6)
C50 C49 C54 C53 4.0(8)
C48 C49 C54 C53 -179.9(5)
Cs1 C49 C54 C53 -70.2(5)
C50 C49 C54 Cs1 74.2(5)
C48 C49 C54 Cs1 -109.7(4)
O3 Cs1 C54 C53 54.1(4)
O7 Cs1 C54 C53 -178.1(4)
O5 Cs1 C54 C53 -69.6(4)
O4 Cs1 C54 C53 -6.0(5)
O6 Cs1 C54 C53 -125.6(4)
C38 Cs1 C54 C53 -162.2(4)
C52 Cs1 C54 C53 28.8(4)
C37 Cs1 C54 C53 122.0(6)
C39 Cs1 C54 C53 -174.4(4)
C51 Cs1 C54 C53 61.4(4)
O3 Cs1 C54 C49 -68.2(4)
O7 Cs1 C54 C49 59.7(3)
O5 Cs1 C54 C49 168.1(3)
O4 Cs1 C54 C49 -128.3(3)
O6 Cs1 C54 C49 112.2(4)
C38 Cs1 C54 C49 75.5(6)
C52 Cs1 C54 C49 -93.5(4)
C53 Cs1 C54 C49 -122.3(6)
C37 Cs1 C54 C49 -0.3(8)
C39 Cs1 C54 C49 63.3(5)
C51 Cs1 C54 C49 -60.9(4)
C52 C51 C55 C56 -126.9(5)
C50 C51 C55 C56 51.6(7)
Cs1 C51 C55 C56 -45.7(5)
C51 C55 C56 C57 68.8(6)
C51 C55 C56 C61 -109.6(6)
C61 C56 C57 C58 1.2(8)
C55 C56 C57 C58 -177.2(5)
C61 C56 C57 O3 179.3(4)
C55 C56 C57 O3 0.9(7)
C61 C56 C57 Cs1 133.6(4)
C55 C56 C57 Cs1 -44.8(5)
C70 O3 C57 C56 100.8(5)
Cs1 O3 C57 C56 -87.3(4)
C70 O3 C57 C58 -81.0(5)
Cs1 O3 C57 C58 90.9(4)
C70 O3 C57 Cs1 -171.9(4)
O3 Cs1 C57 C56 110.5(4)
O7 Cs1 C57 C56 -72.5(3)
O5 Cs1 C57 C56 128.1(3)
O4 Cs1 C57 C56 121.9(3)
O6 Cs1 C57 C56 -121.6(3)
C38 Cs1 C57 C56 -161.5(3)
C52 Cs1 C57 C56 29.2(3)
C53 Cs1 C57 C56 22.4(3)
C54 Cs1 C57 C56 -0.3(3)
C37 Cs1 C57 C56 -168.5(3)
C39 Cs1 C57 C56 -138.0(3)
C51 Cs1 C57 C56 10.9(3)
O3 Cs1 C57 C58 -109.8(5)
O7 Cs1 C57 C58 67.2(3)
O5 Cs1 C57 C58 -92.2(3)
O4 Cs1 C57 C58 -98.4(3)
O6 Cs1 C57 C58 18.1(5)
C38 Cs1 C57 C58 -21.8(3)
C52 Cs1 C57 C58 168.9(3)
C53 Cs1 C57 C58 162.1(3)
C54 Cs1 C57 C58 139.4(3)
C37 Cs1 C57 C58 -28.8(3)
C39 Cs1 C57 C58 1.7(3)
C51 Cs1 C57 C58 150.6(4)
O7 Cs1 C57 O3 177.0(2)
O5 Cs1 C57 O3 17.6(3)
O4 Cs1 C57 O3 11.3(2)
O6 Cs1 C57 O3 127.8(3)
C38 Cs1 C57 O3 87.9(3)
C52 Cs1 C57 O3 -81.3(3)
C53 Cs1 C57 O3 -88.1(3)
C54 Cs1 C57 O3 -110.9(2)
C37 Cs1 C57 O3 81.0(3)
C39 Cs1 C57 O3 111.4(2)
C51 Cs1 C57 O3 -99.6(3)
C56 C57 C58 C59 -2.1(8)
O3 C57 C58 C59 179.8(4)
Cs1 C57 C58 C59 -133.1(4)
C56 C57 C58 C62 174.5(5)
O3 C57 C58 C62 -3.6(7)
Cs1 C57 C58 C62 43.5(5)
C57 C58 C59 C60 0.4(8)
C62 C58 C59 C60 -176.4(5)
C58 C59 C60 C61 2.1(9)
C59 C60 C61 C56 -3.2(9)
C57 C56 C61 C60 1.5(8)
C55 C56 C61 C60 180.0(5)
C37 C36 C62 C58 122.1(5)
C35 C36 C62 C58 -58.2(6)
Cs1 C36 C62 C58 43.3(5)
C57 C58 C62 C36 -64.2(6)
C59 C58 C62 C36 112.3(5)
C43 O7 C63 C64 168.1(4)
Cs1 O7 C63 C64 -21.8(6)
C43 O7 C63 Cs1 -170.1(4)
O3 Cs1 C63 O7 22.0(5)
O5 Cs1 C63 O7 178.3(3)
O4 Cs1 C63 O7 154.1(3)
O6 Cs1 C63 O7 171.5(5)
C38 Cs1 C63 O7 104.6(4)
C52 Cs1 C63 O7 -68.0(4)
C53 Cs1 C63 O7 -82.5(4)
C54 Cs1 C63 O7 -74.7(3)
C37 Cs1 C63 O7 90.4(4)
C39 Cs1 C63 O7 93.9(3)
C51 Cs1 C63 O7 -42.8(4)
O3 Cs1 C63 C64 -179.4(3)
O7 Cs1 C63 C64 158.6(6)
O5 Cs1 C63 C64 -23.2(4)
O4 Cs1 C63 C64 -47.3(5)
O6 Cs1 C63 C64 -29.9(3)
C38 Cs1 C63 C64 -96.8(4)
C52 Cs1 C63 C64 90.5(4)
C53 Cs1 C63 C64 76.1(4)
C54 Cs1 C63 C64 83.9(4)
C37 Cs1 C63 C64 -111.0(4)
C39 Cs1 C63 C64 -107.6(4)
C51 Cs1 C63 C64 115.7(4)
C65 O6 C64 C63 173.6(5)
Cs1 O6 C64 C63 -63.9(5)
C65 O6 C64 Cs1 -122.4(4)
O7 C63 C64 O6 59.4(7)
Cs1 C63 C64 O6 46.2(4)
O7 C63 C64 Cs1 13.2(4)
O7 Cs1 C64 O6 -130.7(3)
O5 Cs1 C64 O6 35.0(2)
O4 Cs1 C64 O6 30.4(3)
C38 Cs1 C64 O6 -39.7(2)
C52 Cs1 C64 O6 139.3(2)
C53 Cs1 C64 O6 134.0(3)
C54 Cs1 C64 O6 150.2(3)
C37 Cs1 C64 O6 -45.3(3)
C39 Cs1 C64 O6 -58.1(2)
C51 Cs1 C64 O6 164.8(2)
O7 Cs1 C64 C63 -9.7(3)
O5 Cs1 C64 C63 156.0(4)
O4 Cs1 C64 C63 151.4(3)
O6 Cs1 C64 C63 121.0(5)
C38 Cs1 C64 C63 81.3(4)
C52 Cs1 C64 C63 -99.7(4)
C53 Cs1 C64 C63 -105.0(4)
C54 Cs1 C64 C63 -88.8(4)
C37 Cs1 C64 C63 75.7(4)
C39 Cs1 C64 C63 63.0(4)
C51 Cs1 C64 C63 -74.2(4)
C64 O6 C65 C66 165.2(6)
Cs1 O6 C65 C66 46.3(7)
C64 O6 C65 Cs1 118.9(4)
O3 Cs1 C65 O6 138.1(3)
O7 Cs1 C65 O6 -18.3(3)
O5 Cs1 C65 O6 157.3(5)
O4 Cs1 C65 O6 149.4(3)
C38 Cs1 C65 O6 74.0(3)
C52 Cs1 C65 O6 -119.4(3)
C53 Cs1 C65 O6 -109.4(3)
C54 Cs1 C65 O6 -86.3(3)
C37 Cs1 C65 O6 82.7(3)
C39 Cs1 C65 O6 49.2(3)
C51 Cs1 C65 O6 -101.2(4)
O3 Cs1 C65 C66 2.5(6)
O7 Cs1 C65 C66 -154.0(4)
O5 Cs1 C65 C66 21.6(3)
O4 Cs1 C65 C66 13.7(4)
O6 Cs1 C65 C66 -135.6(7)
C38 Cs1 C65 C66 -61.6(4)
C52 Cs1 C65 C66 105.0(4)
C53 Cs1 C65 C66 115.0(4)
C54 Cs1 C65 C66 138.1(4)
C37 Cs1 C65 C66 -52.9(4)
C39 Cs1 C65 C66 -86.4(4)
C51 Cs1 C65 C66 123.2(4)
C67 O5 C66 C65 -176.2(5)
Cs1 O5 C66 C65 48.3(6)
C67 O5 C66 Cs1 135.6(4)
O6 C65 C66 O5 -65.0(7)
Cs1 C65 C66 O5 -31.4(4)
O6 C65 C66 Cs1 -33.7(5)
O3 Cs1 C66 O5 -42.4(4)
O7 Cs1 C66 O5 161.2(3)
O4 Cs1 C66 O5 -29.8(3)
O6 Cs1 C66 O5 158.4(4)
C38 Cs1 C66 O5 -112.7(3)
C52 Cs1 C66 O5 47.4(4)
C53 Cs1 C66 O5 66.4(3)
C54 Cs1 C66 O5 91.3(3)
C37 Cs1 C66 O5 -96.6(3)
C39 Cs1 C66 O5 -137.2(3)
C51 Cs1 C66 O5 51.0(4)
O3 Cs1 C66 C65 -178.5(4)
O7 Cs1 C66 C65 25.1(4)
O5 Cs1 C66 C65 -136.1(6)
O4 Cs1 C66 C65 -165.9(4)
O6 Cs1 C66 C65 22.3(4)
C38 Cs1 C66 C65 111.2(4)
C52 Cs1 C66 C65 -88.6(4)
C53 Cs1 C66 C65 -69.7(4)
C54 Cs1 C66 C65 -44.8(4)
C37 Cs1 C66 C65 127.3(4)
C39 Cs1 C66 C65 86.8(4)
C51 Cs1 C66 C65 -85.1(5)
C66 O5 C67 C68 178.3(5)
Cs1 O5 C67 C68 -45.3(5)
C66 O5 C67 Cs1 -136.4(4)
O3 Cs1 C67 O5 -169.7(3)
O7 Cs1 C67 O5 31.7(4)
O4 Cs1 C67 O5 -163.9(4)
O6 Cs1 C67 O5 26.0(3)
C38 Cs1 C67 O5 100.8(3)
C52 Cs1 C67 O5 -99.4(3)
C53 Cs1 C67 O5 -75.4(3)
C54 Cs1 C67 O5 -56.2(4)
C37 Cs1 C67 O5 125.3(3)
C39 Cs1 C67 O5 86.2(3)
C51 Cs1 C67 O5 -114.3(3)
O3 Cs1 C67 C68 -33.4(4)
O7 Cs1 C67 C68 167.9(3)
O5 Cs1 C67 C68 136.3(6)
O4 Cs1 C67 C68 -27.6(3)
O6 Cs1 C67 C68 162.2(4)
C38 Cs1 C67 C68 -123.0(4)
C52 Cs1 C67 C68 36.8(4)
C53 Cs1 C67 C68 60.8(4)
C54 Cs1 C67 C68 80.0(4)
C37 Cs1 C67 C68 -98.5(4)
C39 Cs1 C67 C68 -137.5(4)
C51 Cs1 C67 C68 22.0(5)
C69 O4 C68 C67 -179.8(4)
Cs1 O4 C68 C67 -58.4(5)
C69 O4 C68 Cs1 -121.4(3)
O5 C67 C68 O4 72.1(6)
Cs1 C67 C68 O4 41.0(4)
O5 C67 C68 Cs1 31.0(4)
O3 Cs1 C68 O4 20.4(3)
O7 Cs1 C68 O4 -145.6(3)
O5 Cs1 C68 O4 -146.5(4)
O6 Cs1 C68 O4 -142.3(3)
C38 Cs1 C68 O4 -72.7(3)
C52 Cs1 C68 O4 90.0(3)
C53 Cs1 C68 O4 112.8(3)
C54 Cs1 C68 O4 123.4(3)
C37 Cs1 C68 O4 -48.9(3)
C39 Cs1 C68 O4 -80.4(3)
C51 Cs1 C68 O4 73.1(3)
O3 Cs1 C68 C67 145.4(4)
O7 Cs1 C68 C67 -20.5(6)
O5 Cs1 C68 C67 -21.4(3)
O4 Cs1 C68 C67 125.0(6)
O6 Cs1 C68 C67 -17.3(4)
C38 Cs1 C68 C67 52.4(4)
C52 Cs1 C68 C67 -144.9(4)
C53 Cs1 C68 C67 -122.1(4)
C54 Cs1 C68 C67 -111.6(4)
C37 Cs1 C68 C67 76.1(4)
C39 Cs1 C68 C67 44.6(4)
C51 Cs1 C68 C67 -161.9(4)
C68 O4 C69 C70 -175.7(4)
Cs1 O4 C69 C70 63.1(4)
C68 O4 C69 Cs1 121.2(3)
O3 Cs1 C69 O4 132.9(3)
O5 Cs1 C69 O4 -29.1(2)
O6 Cs1 C69 O4 -21.7(3)
C38 Cs1 C69 O4 44.2(3)
C52 Cs1 C69 O4 -145.2(3)
C53 Cs1 C69 O4 -128.7(3)
C54 Cs1 C69 O4 -133.6(2)
C37 Cs1 C69 O4 60.8(2)
C39 Cs1 C69 O4 51.7(3)
C51 Cs1 C69 O4 -169.0(3)
O3 Cs1 C69 C70 10.9(2)
O5 Cs1 C69 C70 -151.1(3)
O4 Cs1 C69 C70 -122.0(4)
O6 Cs1 C69 C70 -143.6(3)
C38 Cs1 C69 C70 -77.8(3)
C52 Cs1 C69 C70 92.8(3)
C53 Cs1 C69 C70 109.3(3)
C54 Cs1 C69 C70 104.4(3)
C37 Cs1 C69 C70 -61.2(3)
C39 Cs1 C69 C70 -70.3(3)
C51 Cs1 C69 C70 69.0(3)
C57 O3 C70 C69 -165.3(4)
Cs1 O3 C70 C69 23.8(5)
C57 O3 C70 Cs1 170.9(4)
O4 C69 C70 O3 -56.8(5)
Cs1 C69 C70 O3 -14.3(3)
O4 C69 C70 Cs1 -42.5(3)
O7 Cs1 C70 O3 -18.4(4)
O5 Cs1 C70 O3 -175.6(2)
O4 Cs1 C70 O3 -174.5(3)
O6 Cs1 C70 O3 -145.6(3)
C38 Cs1 C70 O3 -101.6(3)
C52 Cs1 C70 O3 76.7(3)
C53 Cs1 C70 O3 85.1(3)
C54 Cs1 C70 O3 71.1(3)
C37 Cs1 C70 O3 -92.6(3)
C39 Cs1 C70 O3 -86.0(3)
C51 Cs1 C70 O3 51.8(3)
O3 Cs1 C70 C69 -156.1(5)
O7 Cs1 C70 C69 -174.5(2)
O5 Cs1 C70 C69 28.2(3)
O4 Cs1 C70 C69 29.4(3)
O6 Cs1 C70 C69 58.2(4)
C38 Cs1 C70 C69 102.3(3)
C52 Cs1 C70 C69 -79.5(3)
C53 Cs1 C70 C69 -71.0(3)
C54 Cs1 C70 C69 -85.0(3)
C37 Cs1 C70 C69 111.3(3)
C39 Cs1 C70 C69 117.8(3)
C51 Cs1 C70 C69 -104.3(3)
C50 O8 C71 C72 168.1(4)
C73 O9 C72 C71 175.7(4)
O8 C71 C72 O9 -85.6(5)
C72 O9 C73 C78 1.9(6)
C72 O9 C73 C74 -175.3(4)
C78 C73 C74 C75 2.4(8)
O9 C73 C74 C75 179.7(4)
C73 C74 C75 C76 -2.0(8)
C74 C75 C76 C77 2.1(8)
C74 C75 C76 C20 -178.5(4)
C19 C20 C76 C77 -138.3(4)
C26 C20 C76 C77 106.4(5)
C1 C20 C76 C77 -12.9(5)
C19 C20 C76 C75 42.4(5)
C26 C20 C76 C75 -72.9(5)
C1 C20 C76 C75 167.8(4)
C75 C76 C77 C78 -2.5(8)
C20 C76 C77 C78 178.2(4)
O9 C73 C78 C77 -179.9(5)
C74 C73 C78 C77 -2.9(8)
C76 C77 C78 C73 3.0(9)
